data_1558877
loop_
_publ_author_name
'Cadman, Laura K.'
'Mahon, Mary F.'
'Burrows, Andrew D.'

_publ_section_title
;
 Inclusion of viologen cations leads to switchable metal-organic
 frameworks.
;
_journal_name_full 'Faraday discussions'
_journal_page_first 414
_journal_page_last 430
_journal_paper_doi 10.1039/c9fd00137a
_journal_volume 225
_journal_year 2021
_chemical_formula_moiety '2(C70 H40 O20 Zn4), 15(C3 H7 N O), C3 H8 N O, 2(C12 H14 N2)'
_chemical_formula_sum 'C212 H260 N20 O76 Zn8'
_chemical_formula_weight 4827.34
_space_group_crystal_system orthorhombic
_space_group_IT_number 29
_space_group_name_Hall 'P 2c -2ac'
_space_group_name_H-M_alt 'P c a 21'
_atom_sites_solution_hydrogens geom
_audit_creation_method SHELXL-2014
_audit_update_record
;
2019-12-04 deposited with the CCDC.	2020-08-19 downloaded from the CCDC.
;
_cell_angle_alpha 90
_cell_angle_beta 90
_cell_angle_gamma 90
_cell_formula_units_Z 4
_cell_length_a 36.4926(13)
_cell_length_b 14.6058(4)
_cell_length_c 45.4204(13)
_cell_measurement_reflns_used 10706
_cell_measurement_temperature 150.00(10)
_cell_measurement_theta_max 71.0310
_cell_measurement_theta_min 3.3950
_cell_volume 24209.2(13)
_computing_cell_refinement 'CrysAlisPro 1.171.38.41 (Rigaku OD, 2015)'
_computing_data_collection 'CrysAlisPro 1.171.38.41 (Rigaku OD, 2015)'
_computing_data_reduction 'CrysAlisPro 1.171.38.41 (Rigaku OD, 2015)'
_computing_molecular_graphics 'Olex2 (Dolomanov et al., 2009)'
_computing_publication_material 'Olex2 (Dolomanov et al., 2009)'
_computing_structure_refinement 'ShelXL (Sheldrick, 2015)'
_computing_structure_solution 'olex2.solve (Bourhis et al., 2015)'
_diffrn_ambient_environment N~2~
_diffrn_ambient_temperature 150.00(10)
_diffrn_detector 'CCD plate'
_diffrn_detector_area_resol_mean 8.1150
_diffrn_detector_type EosS2
_diffrn_measured_fraction_theta_full 0.995
_diffrn_measured_fraction_theta_max 0.994
_diffrn_measurement_device 'four-circle diffractometer'
_diffrn_measurement_device_type 'SuperNova, Dual, Cu at zero, EosS2'
_diffrn_measurement_method '\w scans'
_diffrn_radiation_monochromator mirror
_diffrn_radiation_probe x-ray
_diffrn_radiation_type CuK\a
_diffrn_radiation_wavelength 1.54184
_diffrn_reflns_av_R_equivalents 0.0508
_diffrn_reflns_av_unetI/netI 0.0940
_diffrn_reflns_Laue_measured_fraction_full 0.995
_diffrn_reflns_Laue_measured_fraction_max 0.994
_diffrn_reflns_limit_h_max 17
_diffrn_reflns_limit_h_min -43
_diffrn_reflns_limit_k_max 16
_diffrn_reflns_limit_k_min -17
_diffrn_reflns_limit_l_max 54
_diffrn_reflns_limit_l_min -53
_diffrn_reflns_number 52150
_diffrn_reflns_point_group_measured_fraction_full 0.995
_diffrn_reflns_point_group_measured_fraction_max 0.994
_diffrn_reflns_theta_full 67.684
_diffrn_reflns_theta_max 68.251
_diffrn_reflns_theta_min 3.026
_diffrn_source 'micro-focus sealed X-ray tube'
_diffrn_source_type 'SuperNova (Cu) X-ray Source'
_exptl_absorpt_coefficient_mu 1.588
_exptl_absorpt_correction_T_max 1.00000
_exptl_absorpt_correction_T_min 0.84266
_exptl_absorpt_correction_type multi-scan
_exptl_absorpt_process_details
;
CrysAlisPro 1.171.38.41 (Rigaku Oxford Diffraction, 2015)
Empirical absorption correction using spherical harmonics,
 implemented in SCALE3 ABSPACK scaling algorithm.
;
_exptl_crystal_colour blue
_exptl_crystal_density_diffrn 1.324
_exptl_crystal_description plate
_exptl_crystal_F_000 10080
_exptl_crystal_size_max 0.129
_exptl_crystal_size_mid 0.067
_exptl_crystal_size_min 0.016
_platon_squeeze_details
;
# Solvent Accessible Volume =      4319
# Note: Atoms in Void as Cxxx and Qxxx all others
;
_refine_diff_density_max 1.286
_refine_diff_density_min -0.979
_refine_diff_density_rms 0.091
_refine_ls_abs_structure_details
;
 Refined as an inversion twin.
;
_refine_ls_abs_structure_Flack 0.51(4)
_refine_ls_extinction_method none
_refine_ls_goodness_of_fit_ref 1.047
_refine_ls_hydrogen_treatment constr
_refine_ls_matrix_type full
_refine_ls_number_parameters 2701
_refine_ls_number_reflns 32875
_refine_ls_number_restraints 625
_refine_ls_restrained_S_all 1.045
_refine_ls_R_factor_all 0.0980
_refine_ls_R_factor_gt 0.0788
_refine_ls_shift/su_max 0.002
_refine_ls_shift/su_mean 0.000
_refine_ls_structure_factor_coef Fsqd
_refine_ls_weighting_details 'w=1/[\s^2^(Fo^2^)+(0.1023P)^2^+31.4315P] where P=(Fo^2^+2Fc^2^)/3'
_refine_ls_weighting_scheme calc
_refine_ls_wR_factor_gt 0.2031
_refine_ls_wR_factor_ref 0.2252
_reflns_Friedel_coverage 0.471
_reflns_Friedel_fraction_full 0.484
_reflns_Friedel_fraction_max 0.481
_reflns_number_gt 25374
_reflns_number_total 32875
_reflns_threshold_expression 'I > 2\s(I)'
_cod_data_source_file c9fd00137a2.cif
_cod_data_source_block s16lkc20_sq-5-ht
_cod_depositor_comments 'Adding full bibliography for 1558875--1558878.cif.'
_cod_database_code 1558877
_shelx_space_group_comment
;
The symmetry employed for this shelxl refinement is uniquely defined
by the following loop, which should always be used as a source of
symmetry information in preference to the above space-group names.
They are only intended as comments.
;
_shelxl_version_number 2014-3
_platon_squeeze_void_probe_radius 1.20

loop_
_space_group_symop_operation_xyz
'x, y, z'
'-x, -y, z+1/2'
'-x+1/2, y, z+1/2'
'x+1/2, -y, z'

loop_
_atom_site_label
_atom_site_type_symbol
_atom_site_fract_x
_atom_site_fract_y
_atom_site_fract_z
_atom_site_U_iso_or_equiv
_atom_site_adp_type
_atom_site_occupancy
_atom_site_site_symmetry_order
_atom_site_calc_flag
_atom_site_refinement_flags_posn
_atom_site_refinement_flags_adp
_atom_site_refinement_flags_occupancy
_atom_site_disorder_assembly
_atom_site_disorder_group
Zn1 Zn 0.45198(3) -0.07301(8) 0.28088(4) 0.0278(3) Uani 1 1 d . . . . .
Zn2 Zn 0.54529(3) -0.05919(8) 0.28578(4) 0.0285(3) Uani 1 1 d . . . . .
Zn3 Zn 0.43160(4) 0.05034(9) 0.60912(4) 0.0336(3) Uani 1 1 d . . . . .
Zn4 Zn 0.52382(4) 0.02953(10) 0.61003(4) 0.0341(3) Uani 1 1 d . . . . .
O1 O 0.4747(2) -0.1777(5) 0.2622(2) 0.0381(18) Uani 1 1 d . . . . .
O2 O 0.5343(2) -0.1856(5) 0.2747(2) 0.046(2) Uani 1 1 d . . . . .
O3 O 0.5248(2) -0.9494(5) 0.2670(2) 0.0410(18) Uani 1 1 d . U . . .
O4 O 0.4644(2) -0.9460(4) 0.2727(2) 0.0364(17) Uani 1 1 d . U . . .
O5 O 0.5967(2) -0.0364(7) 0.2969(2) 0.050(2) Uani 1 1 d . . . . .
O6 O 0.5934(2) -0.0533(7) 0.2499(2) 0.049(2) Uani 1 1 d . . . . .
O7 O 0.8998(2) 0.0622(7) 0.2347(2) 0.0501(19) Uani 1 1 d . U . . .
O8 O 0.89951(17) 0.0870(6) 0.2833(2) 0.0422(17) Uani 1 1 d . U . . .
O9 O 0.4645(2) -0.0832(6) 0.32334(19) 0.0418(19) Uani 1 1 d . . . . .
O10 O 0.5231(2) -0.0414(7) 0.3255(2) 0.049(2) Uani 1 1 d . . . . .
O11 O 0.5028(2) 0.0163(8) 0.5694(2) 0.053(2) Uani 1 1 d . . . . .
O12 O 0.4455(2) 0.0663(6) 0.5670(2) 0.046(2) Uani 1 1 d . . . . .
O13 O 0.4572(3) 0.1513(6) 0.6291(2) 0.045(2) Uani 1 1 d . . . . .
O14 O 0.5154(2) 0.1589(5) 0.6168(2) 0.042(2) Uani 1 1 d . . . . .
O15 O 0.4999(3) 0.9244(6) 0.6276(2) 0.051(2) Uani 1 1 d . . . . .
O16 O 0.4403(2) 0.9203(5) 0.6143(2) 0.046(2) Uani 1 1 d . . . . .
O17 O 0.3799(2) 0.0757(7) 0.6084(2) 0.053(2) Uani 1 1 d . . . . .
O18 O 0.3822(3) 0.0310(8) 0.6536(3) 0.059(3) Uani 1 1 d . . . . .
O19 O 0.0716(2) -0.0234(7) 0.6475(2) 0.049(2) Uani 1 1 d . . . . .
O20 O 0.0762(2) -0.0059(8) 0.5994(2) 0.058(3) Uani 1 1 d . . . . .
C1 C 0.5035(3) -0.2222(6) 0.2678(3) 0.033(2) Uani 1 1 d . . . . .
C2 C 0.5034(3) -0.3237(7) 0.2657(3) 0.033(2) Uani 1 1 d . . . . .
C3 C 0.4702(3) -0.3685(7) 0.2586(3) 0.038(3) Uani 1 1 d . . . . .
H3 H 0.4488 -0.3342 0.2542 0.046 Uiso 1 1 calc R U . . .
C4 C 0.4695(3) -0.4623(8) 0.2582(3) 0.038(3) Uani 1 1 d . . . . .
H4 H 0.4471 -0.4926 0.2537 0.045 Uiso 1 1 calc R U . . .
C5 C 0.5004(3) -0.5141(6) 0.2639(3) 0.030(2) Uani 1 1 d . . . . .
C6 C 0.5336(3) -0.4677(7) 0.2698(3) 0.032(2) Uani 1 1 d . . . . .
H6 H 0.5554 -0.5016 0.2730 0.039 Uiso 1 1 calc R U . . .
C7 C 0.5343(3) -0.3744(8) 0.2709(3) 0.037(2) Uani 1 1 d . . . . .
H7 H 0.5566 -0.3440 0.2753 0.045 Uiso 1 1 calc R U . . .
C8 C 0.4989(3) -0.6150(7) 0.2650(3) 0.028(2) Uani 1 1 d . . . . .
C9 C 0.4662(3) -0.6607(7) 0.2720(3) 0.035(2) Uani 1 1 d . . . . .
H9 H 0.4447 -0.6256 0.2757 0.042 Uiso 1 1 calc R U . . .
C10 C 0.4641(3) -0.7551(7) 0.2735(3) 0.036(3) Uani 1 1 d . . . . .
H10 H 0.4417 -0.7849 0.2782 0.043 Uiso 1 1 calc R U . . .
C11 C 0.4972(3) -0.8075(7) 0.2676(2) 0.031(2) Uani 1 1 d . . . . .
C12 C 0.5280(3) -0.7621(6) 0.2608(3) 0.028(2) Uani 1 1 d . . . . .
H12 H 0.5496 -0.7962 0.2568 0.034 Uiso 1 1 calc R U . . .
C13 C 0.5294(3) -0.6693(7) 0.2592(3) 0.038(3) Uani 1 1 d . . . . .
H13 H 0.5518 -0.6406 0.2540 0.045 Uiso 1 1 calc R U . . .
C14 C 0.4946(3) -0.9081(7) 0.2694(3) 0.0360(19) Uani 1 1 d . U . . .
C15 C 0.6111(3) -0.0326(8) 0.2723(3) 0.041(3) Uani 1 1 d . . . . .
C16 C 0.6509(3) -0.0102(8) 0.2697(3) 0.034(2) Uani 1 1 d . . . . .
C17 C 0.6683(4) -0.0043(13) 0.2433(3) 0.061(4) Uani 1 1 d . . . . .
H17 H 0.6545 -0.0150 0.2259 0.073 Uiso 1 1 calc R U . . .
C18 C 0.7046(4) 0.0161(14) 0.2406(3) 0.067(5) Uani 1 1 d . . . . .
H18 H 0.7153 0.0201 0.2216 0.081 Uiso 1 1 calc R U . . .
C19 C 0.7260(3) 0.0312(9) 0.2654(3) 0.038(3) Uani 1 1 d . . . . .
C20 C 0.7082(4) 0.0266(18) 0.2920(3) 0.089(8) Uani 1 1 d . . . . .
H20 H 0.7215 0.0386 0.3096 0.107 Uiso 1 1 calc R U . . .
C21 C 0.6714(4) 0.0049(16) 0.2937(3) 0.084(7) Uani 1 1 d . . . . .
H21 H 0.6602 0.0005 0.3125 0.101 Uiso 1 1 calc R U . . .
C22 C 0.7654(3) 0.0493(12) 0.2636(3) 0.053(2) Uani 1 1 d . U . . .
C23 C 0.7839(3) 0.0523(14) 0.2367(3) 0.065(3) Uani 1 1 d . U . . .
H23 H 0.7702 0.0451 0.2191 0.077 Uiso 1 1 calc R U . . .
C24 C 0.8216(3) 0.0654(13) 0.2346(3) 0.064(3) Uani 1 1 d . U . . .
H24 H 0.8331 0.0694 0.2159 0.076 Uiso 1 1 calc R U . . .
C25 C 0.8420(3) 0.0725(13) 0.2601(3) 0.058(3) Uani 1 1 d . U . . .
C26 C 0.8246(3) 0.0745(13) 0.2861(3) 0.059(2) Uani 1 1 d . U . . .
H26 H 0.8382 0.0852 0.3036 0.071 Uiso 1 1 calc R U . . .
C27 C 0.7874(3) 0.0615(13) 0.2878(3) 0.059(2) Uani 1 1 d . U . . .
H27 H 0.7763 0.0608 0.3067 0.071 Uiso 1 1 calc R U . . .
C28 C 0.8822(3) 0.0757(9) 0.2575(3) 0.044(2) Uani 1 1 d . U . . .
C29 C 0.4934(3) -0.0570(8) 0.3365(3) 0.040(3) Uani 1 1 d . . . . .
C30 C 0.4889(3) -0.0404(9) 0.3689(3) 0.039(3) Uani 1 1 d . . . . .
C31 C 0.4573(3) -0.0587(10) 0.3837(3) 0.047(3) Uani 1 1 d . . . . .
H31 H 0.4368 -0.0819 0.3732 0.057 Uiso 1 1 calc R U . . .
C32 C 0.4542(3) -0.0446(11) 0.4135(3) 0.051(3) Uani 1 1 d . . . . .
H32 H 0.4318 -0.0599 0.4230 0.061 Uiso 1 1 calc R U . . .
C33 C 0.4827(3) -0.0087(10) 0.4304(3) 0.044(3) Uani 1 1 d . . . . .
C34 C 0.5144(4) 0.0088(14) 0.4148(4) 0.074(5) Uani 1 1 d . . . . .
H34 H 0.5348 0.0334 0.4250 0.089 Uiso 1 1 calc R U . . .
C35 C 0.5179(4) -0.0081(18) 0.3844(4) 0.089(7) Uani 1 1 d . . . . .
H35 H 0.5406 0.0032 0.3748 0.107 Uiso 1 1 calc R U . . .
C36 C 0.4805(3) 0.0036(12) 0.4616(3) 0.053(4) Uani 1 1 d . . . . .
C37 C 0.4477(4) 0.0307(10) 0.4753(4) 0.055(4) Uani 1 1 d . . . . .
H37 H 0.4265 0.0411 0.4636 0.066 Uiso 1 1 calc R U . . .
C38 C 0.4456(4) 0.0426(11) 0.5059(3) 0.055(3) Uani 1 1 d . . . . .
H38 H 0.4231 0.0599 0.5148 0.066 Uiso 1 1 calc R U . . .
C39 C 0.4763(3) 0.0290(9) 0.5231(3) 0.046(3) Uani 1 1 d . . . . .
C40 C 0.5086(4) 0.0073(13) 0.5096(3) 0.064(4) Uani 1 1 d . . . . .
H40 H 0.5301 0.0019 0.5213 0.077 Uiso 1 1 calc R U . . .
C41 C 0.5111(4) -0.0067(15) 0.4804(4) 0.070(5) Uani 1 1 d . . . . .
H41 H 0.5341 -0.0240 0.4722 0.085 Uiso 1 1 calc R U . . .
C42 C 0.4735(3) 0.0401(8) 0.5553(3) 0.036(2) Uani 1 1 d . . . . .
C43 C 0.4847(3) 0.1960(8) 0.6227(3) 0.040(3) Uani 1 1 d . . . . .
C44 C 0.4826(3) 0.2964(8) 0.6223(3) 0.037(2) Uani 1 1 d . . . . .
C45 C 0.4495(3) 0.3409(8) 0.6270(3) 0.042(3) Uani 1 1 d . . . . .
H45 H 0.4281 0.3059 0.6310 0.051 Uiso 1 1 calc R U . . .
C46 C 0.4471(4) 0.4375(8) 0.6258(3) 0.045(3) Uani 1 1 d . . . . .
H46 H 0.4243 0.4672 0.6293 0.054 Uiso 1 1 calc R U . . .
C47 C 0.4782(3) 0.4888(7) 0.6196(3) 0.033(2) Uani 1 1 d . . . . .
C48 C 0.5111(3) 0.4427(8) 0.6141(3) 0.042(3) Uani 1 1 d . . . . .
H48 H 0.5323 0.4779 0.6094 0.050 Uiso 1 1 calc R U . . .
C49 C 0.5144(4) 0.3478(8) 0.6151(3) 0.048(3) Uani 1 1 d . . . . .
H49 H 0.5371 0.3185 0.6112 0.058 Uiso 1 1 calc R U . . .
C50 C 0.4767(3) 0.5900(8) 0.6187(3) 0.035(2) Uani 1 1 d . . . . .
C51 C 0.4429(3) 0.6349(8) 0.6140(3) 0.036(2) Uani 1 1 d . . . . .
H51 H 0.4213 0.6000 0.6108 0.043 Uiso 1 1 calc R U . . .
C52 C 0.4412(3) 0.7295(8) 0.6140(3) 0.037(2) Uani 1 1 d . . . . .
H52 H 0.4185 0.7592 0.6103 0.044 Uiso 1 1 calc R U . . .
C53 C 0.4733(3) 0.7829(8) 0.6195(3) 0.033(2) Uani 1 1 d . . . . .
C54 C 0.5052(4) 0.7365(10) 0.6247(3) 0.048(3) Uani 1 1 d . . . . .
H54 H 0.5268 0.7703 0.6289 0.057 Uiso 1 1 calc R U . . .
C55 C 0.5069(3) 0.6422(8) 0.6241(3) 0.038(3) Uani 1 1 d . . . . .
H55 H 0.5297 0.6128 0.6276 0.045 Uiso 1 1 calc R U . . .
C56 C 0.4710(3) 0.8839(8) 0.6204(3) 0.033(2) Uani 1 1 d . . . . .
C57 C 0.3648(4) 0.0533(8) 0.6319(3) 0.046(3) Uani 1 1 d . . . . .
C58 C 0.3243(3) 0.0507(8) 0.6317(3) 0.041(3) Uani 1 1 d . . . . .
C59 C 0.3034(4) 0.0865(11) 0.6083(4) 0.059(4) Uani 1 1 d . . . . .
H59 H 0.3156 0.1156 0.5923 0.071 Uiso 1 1 calc R U . . .
C60 C 0.2654(3) 0.0801(10) 0.6079(3) 0.050(3) Uani 1 1 d . . . . .
H60 H 0.2519 0.1058 0.5920 0.060 Uiso 1 1 calc R U . . .
C61 C 0.2475(4) 0.0370(8) 0.6304(3) 0.042(3) Uani 1 1 d . . . . .
C62 C 0.2676(3) -0.0019(11) 0.6534(3) 0.053(4) Uani 1 1 d . . . . .
H62 H 0.2553 -0.0350 0.6685 0.063 Uiso 1 1 calc R U . . .
C63 C 0.3056(4) 0.0076(11) 0.6545(3) 0.052(3) Uani 1 1 d . . . . .
H63 H 0.3188 -0.0156 0.6709 0.063 Uiso 1 1 calc R U . . .
C64 C 0.2069(3) 0.0268(9) 0.6292(3) 0.041(3) Uani 1 1 d . . . . .
C65 C 0.1879(4) 0.0275(12) 0.6027(3) 0.060(4) Uani 1 1 d . . . . .
H65 H 0.2012 0.0381 0.5850 0.072 Uiso 1 1 calc R U . . .
C66 C 0.1507(3) 0.0135(10) 0.6008(3) 0.047(3) Uani 1 1 d . . . . .
H66 H 0.1390 0.0111 0.5821 0.056 Uiso 1 1 calc R U . . .
C67 C 0.1302(4) 0.0028(10) 0.6266(3) 0.045(3) Uani 1 1 d . . . . .
C68 C 0.1483(3) 0.0064(10) 0.6534(3) 0.045(3) Uani 1 1 d . . . . .
H68 H 0.1347 0.0014 0.6711 0.054 Uiso 1 1 calc R U . . .
C69 C 0.1861(4) 0.0171(10) 0.6545(3) 0.048(3) Uani 1 1 d . . . . .
H69 H 0.1979 0.0178 0.6731 0.057 Uiso 1 1 calc R U . . .
C70 C 0.0902(3) -0.0100(8) 0.6247(3) 0.040(3) Uani 1 1 d . . . . .
Zn5 Zn 0.67273(4) -0.53585(9) 0.53396(4) 0.0316(3) Uani 1 1 d . . . . .
Zn6 Zn 0.76516(4) -0.55447(9) 0.53063(4) 0.0303(3) Uani 1 1 d . . . . .
Zn7 Zn 0.71473(4) -0.43959(9) 0.85913(4) 0.0302(3) Uani 1 1 d . . . . .
Zn8 Zn 0.80706(4) -0.45596(8) 0.85467(4) 0.0300(3) Uani 1 1 d . . . . .
O21 O 0.6952(2) -0.4317(5) 0.5150(2) 0.045(2) Uani 1 1 d . . . . .
O22 O 0.7543(2) -0.4252(5) 0.5260(2) 0.045(2) Uani 1 1 d . . . . .
O23 O 0.7422(2) 0.3416(5) 0.5112(2) 0.0401(19) Uani 1 1 d . . . . .
O24 O 0.6830(2) 0.3363(5) 0.5259(2) 0.043(2) Uani 1 1 d . . . . .
O25 O 0.7459(2) -0.5714(7) 0.5718(2) 0.049(2) Uani 1 1 d . . . . .
O26 O 0.6892(2) -0.5198(7) 0.5755(2) 0.049(2) Uani 1 1 d . . . . .
O27 O 0.7304(2) -0.4162(6) 0.81809(19) 0.0407(18) Uani 1 1 d . . . . .
O28 O 0.7880(3) -0.4710(8) 0.8140(2) 0.053(2) Uani 1 1 d . . . . .
O29 O 0.6205(2) -0.5173(8) 0.5398(3) 0.062(3) Uani 1 1 d . . . . .
O30 O 0.6235(2) -0.5269(9) 0.4913(3) 0.068(3) Uani 1 1 d . . . . .
O31 O 0.3129(2) -0.4554(8) 0.4923(2) 0.059(3) Uani 1 1 d . . . . .
O32 O 0.3172(2) -0.4304(6) 0.5396(2) 0.046(2) Uani 1 1 d . U . . .
O33 O 0.7383(2) -0.3381(5) 0.8798(2) 0.0390(18) Uani 1 1 d . . . . .
O34 O 0.7975(2) -0.3304(5) 0.8660(2) 0.047(2) Uani 1 1 d . . . . .
O35 O 0.7848(3) 0.4355(6) 0.8730(2) 0.0447(18) Uani 1 1 d . U . . .
O36 O 0.7247(2) 0.4299(5) 0.8634(2) 0.0378(17) Uani 1 1 d . U . . .
O37 O 0.6636(2) -0.4212(7) 0.8547(3) 0.055(3) Uani 1 1 d . . . . .
O38 O 0.6651(2) -0.4605(7) 0.9019(3) 0.055(3) Uani 1 1 d . . . . .
O39 O 0.3550(2) -0.5280(7) 0.8918(2) 0.052(2) Uani 1 1 d . U . . .
O40 O 0.35909(19) -0.5277(7) 0.8442(2) 0.049(2) Uani 1 1 d . U . . .
C71 C 0.7245(3) -0.3866(8) 0.5205(3) 0.035(2) Uani 1 1 d . . . . .
C72 C 0.7225(4) -0.2864(7) 0.5197(3) 0.042(3) Uani 1 1 d . . . . .
C73 C 0.6902(3) -0.2406(8) 0.5140(3) 0.039(3) Uani 1 1 d . . . . .
H73 H 0.6685 -0.2747 0.5102 0.047 Uiso 1 1 calc R U . . .
C74 C 0.6887(4) -0.1484(8) 0.5138(3) 0.041(3) Uani 1 1 d . . . . .
H74 H 0.6663 -0.1189 0.5089 0.049 Uiso 1 1 calc R U . . .
C75 C 0.7198(3) -0.0946(7) 0.5207(3) 0.033(2) Uani 1 1 d . . . . .
C76 C 0.7525(3) -0.1395(7) 0.5268(3) 0.040(3) Uani 1 1 d . . . . .
H76 H 0.7739 -0.1054 0.5313 0.048 Uiso 1 1 calc R U . . .
C77 C 0.7535(3) -0.2341(7) 0.5263(3) 0.040(3) Uani 1 1 d . . . . .
H77 H 0.7760 -0.2644 0.5305 0.048 Uiso 1 1 calc R U . . .
C78 C 0.7180(3) 0.0073(7) 0.5203(3) 0.034(2) Uani 1 1 d . . . . .
C79 C 0.6848(3) 0.0520(8) 0.5247(3) 0.039(3) Uani 1 1 d . . . . .
H79 H 0.6632 0.0177 0.5283 0.047 Uiso 1 1 calc R U . . .
C80 C 0.6835(3) 0.1471(8) 0.5239(3) 0.039(3) Uani 1 1 d . . . . .
H80 H 0.6608 0.1776 0.5270 0.047 Uiso 1 1 calc R U . . .
C81 C 0.7139(3) 0.1964(7) 0.5188(3) 0.034(2) Uani 1 1 d . . . . .
C82 C 0.7474(3) 0.1535(7) 0.5138(3) 0.037(3) Uani 1 1 d . . . . .
H82 H 0.7689 0.1884 0.5100 0.044 Uiso 1 1 calc R U . . .
C83 C 0.7487(3) 0.0577(7) 0.5145(3) 0.039(3) Uani 1 1 d . . . . .
H83 H 0.7712 0.0273 0.5108 0.047 Uiso 1 1 calc R U . . .
C84 C 0.7138(3) 0.3000(7) 0.5183(3) 0.033(2) Uani 1 1 d . . . . .
C85 C 0.7197(3) -0.5411(7) 0.5865(3) 0.035(3) Uani 1 1 d . . . . .
C86 C 0.7251(3) -0.5312(8) 0.6183(3) 0.036(2) Uani 1 1 d . . . . .
C87 C 0.7579(4) -0.5471(11) 0.6311(3) 0.051(3) Uani 1 1 d . . . . .
H87 H 0.7779 -0.5687 0.6196 0.061 Uiso 1 1 calc R U . . .
C88 C 0.7622(4) -0.5319(12) 0.6611(3) 0.057(4) Uani 1 1 d . . . . .
H88 H 0.7859 -0.5406 0.6692 0.068 Uiso 1 1 calc R U . . .
C89 C 0.7352(4) -0.5057(10) 0.6793(3) 0.047(3) Uani 1 1 d . . . . .
C90 C 0.6993(5) -0.5039(19) 0.6668(4) 0.096(8) Uani 1 1 d . . . . .
H90 H 0.6786 -0.4966 0.6792 0.115 Uiso 1 1 calc R U . . .
C91 C 0.6942(4) -0.5127(17) 0.6367(4) 0.088(7) Uani 1 1 d . . . . .
H91 H 0.6705 -0.5064 0.6284 0.105 Uiso 1 1 calc R U . . .
C92 C 0.7406(4) -0.4890(15) 0.7104(4) 0.072(3) Uani 1 1 d . U . . .
C93 C 0.7727(5) -0.5199(16) 0.7249(4) 0.084(3) Uani 1 1 d . U . . .
H93 H 0.7908 -0.5527 0.7142 0.100 Uiso 1 1 calc R U . . .
C94 C 0.7779(5) -0.5024(16) 0.7548(4) 0.083(3) Uani 1 1 d . U . . .
H94 H 0.8004 -0.5199 0.7637 0.100 Uiso 1 1 calc R U . . .
C95 C 0.7516(4) -0.4607(14) 0.7716(3) 0.071(3) Uani 1 1 d . U . . .
C96 C 0.7201(4) -0.4345(13) 0.7579(3) 0.067(3) Uani 1 1 d . U . . .
H96 H 0.7011 -0.4074 0.7693 0.081 Uiso 1 1 calc R U . . .
C97 C 0.7148(4) -0.4461(13) 0.7277(3) 0.070(3) Uani 1 1 d . U . . .
H97 H 0.6929 -0.4240 0.7189 0.084 Uiso 1 1 calc R U . . .
C98 C 0.7575(4) -0.4474(7) 0.8030(3) 0.040(3) Uani 1 1 d . . . . .
C99 C 0.6062(4) -0.5164(11) 0.5146(4) 0.064(5) Uani 1 1 d . . . . .
C100 C 0.5645(3) -0.5068(11) 0.5129(3) 0.049(3) Uani 1 1 d . . . . .
C101 C 0.5469(4) -0.4903(17) 0.4873(4) 0.088(7) Uani 1 1 d . . . . .
H101 H 0.5607 -0.4885 0.4695 0.106 Uiso 1 1 calc R U . . .
C102 C 0.5100(4) -0.4763(19) 0.4862(3) 0.094(8) Uani 1 1 d . . . . .
H102 H 0.4988 -0.4635 0.4678 0.112 Uiso 1 1 calc R U . . .
C103 C 0.4889(4) -0.4800(13) 0.5108(3) 0.057(4) Uani 1 1 d . . . . .
C104 C 0.5064(4) -0.5015(15) 0.5369(4) 0.071(4) Uani 1 1 d . U . . .
H104 H 0.4926 -0.5090 0.5544 0.085 Uiso 1 1 calc R U . . .
C105 C 0.5446(5) -0.5121(18) 0.5374(4) 0.092(7) Uani 1 1 d . . . . .
H105 H 0.5565 -0.5233 0.5556 0.110 Uiso 1 1 calc R U . . .
C106 C 0.4494(4) -0.4666(13) 0.5111(3) 0.060(4) Uani 1 1 d . . . . .
C107 C 0.4267(4) -0.4822(15) 0.4858(3) 0.067(5) Uani 1 1 d . . . . .
H107 H 0.4379 -0.5000 0.4678 0.080 Uiso 1 1 calc R U . . .
C108 C 0.3901(4) -0.4723(15) 0.4867(3) 0.069(5) Uani 1 1 d . . . . .
H108 H 0.3761 -0.4818 0.4694 0.083 Uiso 1 1 calc R U . . .
C109 C 0.3725(4) -0.4481(11) 0.5130(4) 0.053(3) Uani 1 1 d . . . . .
C110 C 0.3922(3) -0.4323(13) 0.5372(3) 0.064(5) Uani 1 1 d . . . . .
H110 H 0.3803 -0.4125 0.5547 0.077 Uiso 1 1 calc R U . . .
C111 C 0.4313(3) -0.4449(15) 0.5372(3) 0.079(7) Uani 1 1 d . . . . .
H111 H 0.4447 -0.4386 0.5550 0.095 Uiso 1 1 calc R U . . .
C112 C 0.3318(5) -0.4448(12) 0.5139(3) 0.059(4) Uani 1 1 d . . . . .
C113 C 0.7659(3) -0.2951(7) 0.8740(3) 0.034(2) Uani 1 1 d . . . . .
C114 C 0.7654(3) -0.1920(8) 0.8751(3) 0.036(2) Uani 1 1 d . . . . .
C115 C 0.7964(3) -0.1415(8) 0.8703(3) 0.041(3) Uani 1 1 d . . . . .
H115 H 0.8190 -0.1720 0.8672 0.049 Uiso 1 1 calc R U . . .
C116 C 0.7953(3) -0.0471(7) 0.8698(3) 0.038(3) Uani 1 1 d . . . . .
H116 H 0.8171 -0.0129 0.8667 0.046 Uiso 1 1 calc R U . . .
C117 C 0.7616(3) -0.0018(6) 0.8742(3) 0.031(2) Uani 1 1 d . . . . .
C118 C 0.7303(3) -0.0547(7) 0.8787(3) 0.034(2) Uani 1 1 d . . . . .
H118 H 0.7073 -0.0256 0.8814 0.040 Uiso 1 1 calc R U . . .
C119 C 0.7325(3) -0.1485(8) 0.8794(3) 0.037(3) Uani 1 1 d . . . . .
H119 H 0.7110 -0.1837 0.8828 0.045 Uiso 1 1 calc R U . . .
C120 C 0.7597(3) 0.1003(6) 0.8729(2) 0.027(2) Uani 1 1 d . . . . .
C121 C 0.7271(3) 0.1456(6) 0.8653(3) 0.035(3) Uani 1 1 d . . . . .
H121 H 0.7057 0.1110 0.8610 0.042 Uiso 1 1 calc R U . . .
C122 C 0.7258(3) 0.2409(6) 0.8640(3) 0.030(2) Uani 1 1 d . . . . .
H122 H 0.7036 0.2709 0.8587 0.036 Uiso 1 1 calc R U . . .
C123 C 0.7567(3) 0.2921(7) 0.8705(2) 0.031(2) Uani 1 1 d . . . . .
C124 C 0.7891(3) 0.2466(7) 0.8779(3) 0.032(2) Uani 1 1 d . . . . .
H124 H 0.8105 0.2815 0.8818 0.038 Uiso 1 1 calc R U . . .
C125 C 0.7909(3) 0.1525(8) 0.8797(3) 0.038(2) Uani 1 1 d . . . . .
H125 H 0.8130 0.1233 0.8855 0.045 Uiso 1 1 calc R U . . .
C126 C 0.7551(3) 0.3938(7) 0.8687(3) 0.0373(19) Uani 1 1 d . U . . .
C127 C 0.6472(4) -0.4437(10) 0.8787(4) 0.054(4) Uani 1 1 d . . . . .
C128 C 0.6065(4) -0.4470(10) 0.8784(3) 0.052(3) Uani 1 1 d . . . . .
C129 C 0.5877(4) -0.4813(15) 0.9019(4) 0.073(5) Uani 1 1 d . . . . .
H129 H 0.6005 -0.4972 0.9194 0.087 Uiso 1 1 calc R U . . .
C130 C 0.5498(3) -0.4930(14) 0.9006(3) 0.065(5) Uani 1 1 d . . . . .
H130 H 0.5372 -0.5212 0.9165 0.077 Uiso 1 1 calc R U . . .
C131 C 0.5298(4) -0.4629(14) 0.8754(4) 0.064(5) Uani 1 1 d . . . . .
C132 C 0.5491(4) -0.4296(15) 0.8519(4) 0.077(6) Uani 1 1 d . . . . .
H132 H 0.5364 -0.4087 0.8348 0.092 Uiso 1 1 calc R U . . .
C133 C 0.5872(4) -0.4262(13) 0.8528(4) 0.073(6) Uani 1 1 d . . . . .
H133 H 0.6003 -0.4092 0.8356 0.088 Uiso 1 1 calc R U . . .
C134 C 0.4894(4) -0.4763(13) 0.8742(3) 0.060(4) Uani 1 1 d . . . . .
C135 C 0.4687(4) -0.4788(11) 0.8995(3) 0.054(4) Uani 1 1 d . . . . .
H135 H 0.4802 -0.4725 0.9182 0.065 Uiso 1 1 calc R U . . .
C136 C 0.4306(4) -0.4905(12) 0.8979(3) 0.057(4) Uani 1 1 d . . . . .
H136 H 0.4165 -0.4887 0.9155 0.069 Uiso 1 1 calc R U . . .
C137 C 0.4137(3) -0.5042(11) 0.8719(3) 0.050(3) Uani 1 1 d . . . . .
C138 C 0.4346(4) -0.5035(17) 0.8458(4) 0.083(7) Uani 1 1 d . . . . .
H138 H 0.4233 -0.5136 0.8272 0.100 Uiso 1 1 calc R U . . .
C139 C 0.4724(4) -0.4876(18) 0.8477(4) 0.094(8) Uani 1 1 d . . . . .
H139 H 0.4866 -0.4846 0.8302 0.113 Uiso 1 1 calc R U . . .
C140 C 0.3738(3) -0.5208(10) 0.8697(3) 0.050(2) Uani 1 1 d . U . . .
O56 O 0.8433(4) -0.1540(11) 0.5368(4) 0.106(4) Uani 1 1 d . U . A 3
N20 N 0.8850(6) -0.2622(14) 0.5395(5) 0.107(4) Uani 1 1 d . U . A 3
C210 C 0.8696(6) -0.1908(16) 0.5473(6) 0.098(5) Uani 1 1 d . U . A 3
H210 H 0.8802 -0.1608 0.5638 0.118 Uiso 1 1 calc R U . A 3
C211 C 0.8640(8) -0.3178(19) 0.5176(7) 0.132(7) Uani 1 1 d . U . A 3
H21A H 0.8518 -0.3687 0.5276 0.198 Uiso 1 1 calc R U . A 3
H21B H 0.8809 -0.3420 0.5027 0.198 Uiso 1 1 calc R U . A 3
H21C H 0.8456 -0.2791 0.5080 0.198 Uiso 1 1 calc R U . A 3
C212 C 0.9194(7) -0.2960(17) 0.5514(6) 0.118(6) Uani 1 1 d . U . A 3
H21D H 0.9332 -0.2450 0.5601 0.176 Uiso 1 1 calc R U . A 3
H21E H 0.9339 -0.3236 0.5355 0.176 Uiso 1 1 calc R U . A 3
H21F H 0.9145 -0.3421 0.5665 0.176 Uiso 1 1 calc R U . A 3
O52 O 0.7750(7) -0.2262(19) 0.7633(7) 0.204(10) Uani 1 1 d D U . B 6
N16 N 0.8326(10) -0.266(2) 0.7785(9) 0.194(9) Uani 1 1 d . U . B 6
C198 C 0.7995(10) -0.227(3) 0.7876(11) 0.194(10) Uani 1 1 d D U . B 6
H198 H 0.7942 -0.2041 0.8068 0.233 Uiso 1 1 calc R U . B 6
C199 C 0.8445(8) -0.286(3) 0.7500(7) 0.198(10) Uani 1 1 d D U . B 6
H19A H 0.8566 -0.3455 0.7498 0.297 Uiso 1 1 calc R U . B 6
H19B H 0.8619 -0.2385 0.7435 0.297 Uiso 1 1 calc R U . B 6
H19C H 0.8235 -0.2866 0.7366 0.297 Uiso 1 1 calc R U . B 6
C200 C 0.8599(9) -0.256(3) 0.8038(7) 0.199(11) Uani 1 1 d D U . B 6
H20A H 0.8466 -0.2419 0.8220 0.299 Uiso 1 1 calc R U . B 6
H20B H 0.8735 -0.3131 0.8061 0.299 Uiso 1 1 calc R U . B 6
H20C H 0.8770 -0.2059 0.7994 0.299 Uiso 1 1 calc R U . B 6
O50 O 0.6222(3) -0.3325(10) 0.7782(3) 0.093(3) Uani 1 1 d D U . C 3
N14 N 0.6630(5) -0.2231(11) 0.7921(4) 0.094(3) Uani 1 1 d D U . C 3
C192 C 0.6466(5) -0.3043(12) 0.7947(5) 0.092(3) Uani 1 1 d D U . C 3
H192 H 0.6542 -0.3430 0.8104 0.111 Uiso 1 1 calc R U . C 3
C193 C 0.6469(6) -0.1578(15) 0.7728(5) 0.101(4) Uani 1 1 d . U . C 3
H19D H 0.6260 -0.1856 0.7627 0.151 Uiso 1 1 calc R U . C 3
H19E H 0.6651 -0.1379 0.7583 0.151 Uiso 1 1 calc R U . C 3
H19F H 0.6386 -0.1048 0.7842 0.151 Uiso 1 1 calc R U . C 3
C194 C 0.6947(6) -0.1940(15) 0.8100(5) 0.096(4) Uani 1 1 d . U . C 3
H19G H 0.6988 -0.2382 0.8258 0.143 Uiso 1 1 calc R U . C 3
H19H H 0.6898 -0.1335 0.8184 0.143 Uiso 1 1 calc R U . C 3
H19I H 0.7166 -0.1908 0.7975 0.143 Uiso 1 1 calc R U . C 3
O41 O 0.3771(4) -0.0706(11) 0.8760(3) 0.096(3) Uani 1 1 d D U . D 3
N5 N 0.4132(5) -0.1808(11) 0.8574(4) 0.101(3) Uani 1 1 d D U . D 3
C165 C 0.3977(5) -0.0983(12) 0.8563(4) 0.094(3) Uani 1 1 d D U . D 3
H165 H 0.4026 -0.0597 0.8399 0.113 Uiso 1 1 calc R U . D 3
C166 C 0.4016(6) -0.2496(15) 0.8783(5) 0.107(4) Uani 1 1 d D U . D 3
H16D H 0.4095 -0.2318 0.8981 0.160 Uiso 1 1 calc R U . D 3
H16E H 0.4126 -0.3086 0.8731 0.160 Uiso 1 1 calc R U . D 3
H16F H 0.3748 -0.2549 0.8779 0.160 Uiso 1 1 calc R U . D 3
C167 C 0.4379(6) -0.2162(17) 0.8352(5) 0.110(4) Uani 1 1 d D U . D 3
H16G H 0.4313 -0.1910 0.8160 0.166 Uiso 1 1 calc R U . D 3
H16H H 0.4362 -0.2831 0.8346 0.166 Uiso 1 1 calc R U . D 3
H16I H 0.4631 -0.1983 0.8401 0.166 Uiso 1 1 calc R U . D 3
O54 O 0.8618(3) -0.5162(9) 0.6219(3) 0.093(3) Uani 1 1 d D U . E 3
N18 N 0.8300(4) -0.3891(9) 0.6083(4) 0.089(3) Uani 1 1 d D U . E 3
C204 C 0.8416(4) -0.4748(10) 0.6045(4) 0.087(3) Uani 1 1 d D U . E 3
H204 H 0.8340 -0.5062 0.5872 0.104 Uiso 1 1 calc R U . E 3
C205 C 0.8426(6) -0.3300(13) 0.6317(4) 0.094(4) Uani 1 1 d D U . E 3
H20D H 0.8235 -0.3253 0.6469 0.140 Uiso 1 1 calc R U . E 3
H20E H 0.8478 -0.2690 0.6238 0.140 Uiso 1 1 calc R U . E 3
H20F H 0.8649 -0.3557 0.6404 0.140 Uiso 1 1 calc R U . E 3
C206 C 0.8039(5) -0.3500(13) 0.5878(5) 0.090(4) Uani 1 1 d D U . E 3
H20G H 0.7999 -0.3926 0.5715 0.135 Uiso 1 1 calc R U . E 3
H20H H 0.8134 -0.2920 0.5802 0.135 Uiso 1 1 calc R U . E 3
H20I H 0.7806 -0.3390 0.5980 0.135 Uiso 1 1 calc R U . E 3
O42 O 0.3924(5) -0.1780(14) 0.6997(4) 0.124(4) Uani 1 1 d . U . F 3
N6 N 0.3502(5) -0.2193(18) 0.6663(4) 0.128(4) Uani 1 1 d . U . F 3
C168 C 0.3825(6) -0.184(2) 0.6737(5) 0.123(4) Uani 1 1 d . U . F 3
H168 H 0.3984 -0.1623 0.6586 0.148 Uiso 1 1 calc R U . F 3
C169 C 0.3272(7) -0.261(2) 0.6886(6) 0.134(5) Uani 1 1 d . U . F 3
H16J H 0.3293 -0.3280 0.6873 0.200 Uiso 1 1 calc R U . F 3
H16K H 0.3016 -0.2433 0.6853 0.200 Uiso 1 1 calc R U . F 3
H16L H 0.3350 -0.2407 0.7081 0.200 Uiso 1 1 calc R U . F 3
C170 C 0.3411(7) -0.229(2) 0.6355(5) 0.130(5) Uani 1 1 d . U . F 3
H17A H 0.3158 -0.2085 0.6322 0.194 Uiso 1 1 calc R U . F 3
H17B H 0.3437 -0.2928 0.6296 0.194 Uiso 1 1 calc R U . F 3
H17C H 0.3578 -0.1906 0.6237 0.194 Uiso 1 1 calc R U . F 3
O49 O 0.7567(6) -0.2194(12) 0.9479(4) 0.126(7) Uani 1 1 d D . . G 3
N13 N 0.6952(6) -0.1871(11) 0.9524(4) 0.105(7) Uani 1 1 d D . . G 3
C189 C 0.7308(6) -0.1666(15) 0.9530(5) 0.113(11) Uani 1 1 d D . . G 3
H189 H 0.7371 -0.1052 0.9578 0.136 Uiso 1 1 calc R U . G 3
C190 C 0.6846(7) -0.2792(11) 0.9442(6) 0.118(10) Uani 1 1 d D . . G 3
H19J H 0.7062 -0.3130 0.9375 0.178 Uiso 1 1 calc R U . G 3
H19K H 0.6665 -0.2765 0.9283 0.178 Uiso 1 1 calc R U . G 3
H19L H 0.6739 -0.3102 0.9613 0.178 Uiso 1 1 calc R U . G 3
C191 C 0.6682(8) -0.1195(16) 0.9609(6) 0.153(14) Uani 1 1 d D . . G 3
H19M H 0.6582 -0.1351 0.9803 0.230 Uiso 1 1 calc R U . G 3
H19N H 0.6483 -0.1185 0.9464 0.230 Uiso 1 1 calc R U . G 3
H19O H 0.6797 -0.0590 0.9618 0.230 Uiso 1 1 calc R U . G 3
O43 O 0.4886(4) -0.4454(10) 0.6899(3) 0.092(4) Uani 1 1 d D . . H 3
N7 N 0.4288(4) -0.4861(10) 0.6965(3) 0.079(4) Uani 1 1 d D . . H 3
C171 C 0.4648(4) -0.5028(11) 0.6960(3) 0.074(5) Uani 1 1 d D . . H 3
H171 H 0.4727 -0.5631 0.7007 0.089 Uiso 1 1 calc R U . H 3
C172 C 0.4155(8) -0.3944(13) 0.6906(5) 0.124(10) Uani 1 1 d D . . H 3
H17D H 0.4363 -0.3520 0.6897 0.187 Uiso 1 1 calc R U . H 3
H17E H 0.3987 -0.3756 0.7063 0.187 Uiso 1 1 calc R U . H 3
H17F H 0.4026 -0.3938 0.6717 0.187 Uiso 1 1 calc R U . H 3
C173 C 0.4034(7) -0.5589(16) 0.7038(5) 0.117(9) Uani 1 1 d D . . H 3
H17G H 0.4171 -0.6137 0.7096 0.176 Uiso 1 1 calc R U . H 3
H17H H 0.3881 -0.5729 0.6867 0.176 Uiso 1 1 calc R U . H 3
H17I H 0.3877 -0.5393 0.7202 0.176 Uiso 1 1 calc R U . H 3
O51 O 0.6767(5) -0.2255(13) 0.6977(5) 0.163(8) Uani 1 1 d D U . I 5
N15 N 0.7368(9) -0.236(2) 0.6857(9) 0.191(9) Uani 1 1 d . U . I 5
C195 C 0.7109(7) -0.219(2) 0.7024(11) 0.180(9) Uani 1 1 d D U . I 5
H195 H 0.7176 -0.1966 0.7214 0.216 Uiso 1 1 calc R U . I 5
C196 C 0.7238(8) -0.271(2) 0.6528(6) 0.202(11) Uani 1 1 d D U . I 5
H19P H 0.7037 -0.3152 0.6548 0.303 Uiso 1 1 calc R U . I 5
H19Q H 0.7445 -0.3005 0.6428 0.303 Uiso 1 1 calc R U . I 5
H19R H 0.7155 -0.2185 0.6412 0.303 Uiso 1 1 calc R U . I 5
C197 C 0.7736(7) -0.236(2) 0.6904(8) 0.194(10) Uani 1 1 d D U . I 5
H19S H 0.7824 -0.1729 0.6912 0.291 Uiso 1 1 calc R U . I 5
H19T H 0.7859 -0.2685 0.6743 0.291 Uiso 1 1 calc R U . I 5
H19U H 0.7790 -0.2670 0.7091 0.291 Uiso 1 1 calc R U . I 5
O44 O 0.5109(4) -0.6973(9) 0.6927(3) 0.086(4) Uani 1 1 d D . . J 3
N8 N 0.5726(4) -0.6745(8) 0.6816(4) 0.084(5) Uani 1 1 d D . . J 3
C174 C 0.5374(4) -0.6512(13) 0.6844(4) 0.094(7) Uani 1 1 d D . . J 3
H174 H 0.5319 -0.5897 0.6793 0.113 Uiso 1 1 calc R U . J 3
C175 C 0.5822(5) -0.7668(12) 0.6903(7) 0.130(12) Uani 1 1 d D . . J 3
H17J H 0.5615 -0.7945 0.7008 0.195 Uiso 1 1 calc R U . J 3
H17K H 0.6037 -0.7651 0.7032 0.195 Uiso 1 1 calc R U . J 3
H17L H 0.5878 -0.8032 0.6728 0.195 Uiso 1 1 calc R U . J 3
C176 C 0.5988(7) -0.6106(15) 0.6693(6) 0.127(10) Uani 1 1 d D . . J 3
H17M H 0.6041 -0.6275 0.6488 0.190 Uiso 1 1 calc R U . J 3
H17N H 0.6215 -0.6125 0.6808 0.190 Uiso 1 1 calc R U . J 3
H17O H 0.5885 -0.5486 0.6699 0.190 Uiso 1 1 calc R U . J 3
O53 O 0.8830(3) -0.5781(8) 0.7622(3) 0.078(4) Uani 1 1 d D . . K 3
N17 N 0.8525(4) -0.6881(8) 0.7872(3) 0.071(4) Uani 1 1 d D . . K 3
C201 C 0.8641(3) -0.6024(8) 0.7834(3) 0.055(3) Uani 1 1 d D . . K 3
H201 H 0.8576 -0.5577 0.7977 0.066 Uiso 1 1 calc R U . K 3
C202 C 0.8625(8) -0.7588(12) 0.7664(5) 0.138(13) Uani 1 1 d D . . K 3
H20J H 0.8749 -0.7309 0.7495 0.207 Uiso 1 1 calc R U . K 3
H20K H 0.8403 -0.7904 0.7597 0.207 Uiso 1 1 calc R U . K 3
H20L H 0.8789 -0.8027 0.7759 0.207 Uiso 1 1 calc R U . K 3
C203 C 0.8319(6) -0.7063(15) 0.8138(4) 0.106(8) Uani 1 1 d D . . K 3
H20M H 0.8443 -0.7540 0.8253 0.160 Uiso 1 1 calc R U . K 3
H20N H 0.8072 -0.7269 0.8086 0.160 Uiso 1 1 calc R U . K 3
H20O H 0.8303 -0.6502 0.8256 0.160 Uiso 1 1 calc R U . K 3
O45 O 0.6018(5) -0.0692(13) 0.5172(5) 0.120(5) Uani 1 1 d . U . L 3
N9 N 0.5754(7) -0.199(2) 0.5318(7) 0.137(5) Uani 1 1 d . U . L 3
C177 C 0.5847(8) -0.110(2) 0.5367(9) 0.134(6) Uani 1 1 d . U . L 3
H177 H 0.5782 -0.0801 0.5545 0.161 Uiso 1 1 calc R U . L 3
C178 C 0.5801(9) -0.248(2) 0.5054(8) 0.156(8) Uani 1 1 d . U . L 3
H17P H 0.5567 -0.2509 0.4949 0.234 Uiso 1 1 calc R U . L 3
H17Q H 0.5885 -0.3104 0.5099 0.234 Uiso 1 1 calc R U . L 3
H17R H 0.5984 -0.2171 0.4932 0.234 Uiso 1 1 calc R U . L 3
C179 C 0.5524(9) -0.216(2) 0.5555(8) 0.159(8) Uani 1 1 d . U . L 3
H17S H 0.5567 -0.1697 0.5708 0.239 Uiso 1 1 calc R U . L 3
H17T H 0.5574 -0.2769 0.5635 0.239 Uiso 1 1 calc R U . L 3
H17U H 0.5269 -0.2127 0.5489 0.239 Uiso 1 1 calc R U . L 3
O55 O 0.8365(5) 0.1123(13) 0.4910(4) 0.114(5) Uani 1 1 d . U . M 3
N19 N 0.8490(6) 0.1264(17) 0.5389(5) 0.117(4) Uani 1 1 d . U . M 3
C207 C 0.8458(7) 0.078(2) 0.5141(6) 0.114(5) Uani 1 1 d . U . M 3
H207 H 0.8508 0.0138 0.5146 0.137 Uiso 1 1 calc R U . M 3
C208 C 0.8375(8) 0.2181(19) 0.5409(7) 0.130(7) Uani 1 1 d . U . M 3
H20P H 0.8372 0.2455 0.5212 0.194 Uiso 1 1 calc R U . M 3
H20Q H 0.8544 0.2522 0.5536 0.194 Uiso 1 1 calc R U . M 3
H20R H 0.8128 0.2203 0.5494 0.194 Uiso 1 1 calc R U . M 3
C209 C 0.8571(9) 0.088(2) 0.5663(6) 0.137(7) Uani 1 1 d . U . M 3
H20S H 0.8343 0.0691 0.5759 0.206 Uiso 1 1 calc R U . M 3
H20T H 0.8695 0.1336 0.5786 0.206 Uiso 1 1 calc R U . M 3
H20U H 0.8730 0.0348 0.5636 0.206 Uiso 1 1 calc R U . M 3
O46 O 0.5949(3) -0.4209(10) 0.6293(3) 0.092(5) Uani 1 1 d D . . N 3
N10 N 0.6278(4) -0.3136(7) 0.6052(3) 0.065(3) Uani 1 1 d D . . N 3
C180 C 0.6151(4) -0.3987(9) 0.6086(4) 0.079(5) Uani 1 1 d D . . N 3
H180 H 0.6217 -0.4439 0.5945 0.094 Uiso 1 1 calc R U . N 3
C181 C 0.6192(8) -0.2447(14) 0.6270(5) 0.114(9) Uani 1 1 d D . . N 3
H18A H 0.5999 -0.2676 0.6401 0.171 Uiso 1 1 calc R U . N 3
H18B H 0.6106 -0.1890 0.6171 0.171 Uiso 1 1 calc R U . N 3
H18C H 0.6411 -0.2306 0.6385 0.171 Uiso 1 1 calc R U . N 3
C182 C 0.6518(6) -0.2880(16) 0.5811(5) 0.107(8) Uani 1 1 d D . . N 3
H18D H 0.6644 -0.3425 0.5737 0.161 Uiso 1 1 calc R U . N 3
H18E H 0.6699 -0.2435 0.5881 0.161 Uiso 1 1 calc R U . N 3
H18F H 0.6372 -0.2606 0.5653 0.161 Uiso 1 1 calc R U . N 3
O47 O 0.7390(6) -0.7856(16) 0.6637(5) 0.149(8) Uani 1 1 d . . . O 3
N11 N 0.7073(6) -0.7737(12) 0.6201(5) 0.094(5) Uani 1 1 d . . . O 3
C183 C 0.7084(10) -0.7706(19) 0.6501(6) 0.126(10) Uani 1 1 d . . . O 3
H183 H 0.6868 -0.7574 0.6610 0.151 Uiso 1 1 calc R U . O 3
C184 C 0.7410(8) -0.7957(17) 0.6044(8) 0.144(13) Uani 1 1 d . . . O 3
H18G H 0.7392 -0.8575 0.5961 0.216 Uiso 1 1 calc R U . O 3
H18H H 0.7618 -0.7930 0.6180 0.216 Uiso 1 1 calc R U . O 3
H18I H 0.7448 -0.7514 0.5885 0.216 Uiso 1 1 calc R U . O 3
C185 C 0.6724(7) -0.7599(14) 0.6065(6) 0.102(7) Uani 1 1 d . . . O 3
H18J H 0.6646 -0.8167 0.5969 0.153 Uiso 1 1 calc R U . O 3
H18K H 0.6744 -0.7111 0.5918 0.153 Uiso 1 1 calc R U . O 3
H18L H 0.6544 -0.7425 0.6215 0.153 Uiso 1 1 calc R U . O 3
O48 O 0.6461(4) 0.0121(13) 0.8615(4) 0.119(4) Uani 1 1 d D U . P 3
N12 N 0.6074(5) -0.1136(13) 0.8563(4) 0.112(4) Uani 1 1 d D U . P 3
C186 C 0.6209(5) -0.0314(14) 0.8497(5) 0.115(4) Uani 1 1 d D U . P 3
H186 H 0.6095 -0.0016 0.8335 0.138 Uiso 1 1 calc R U . P 3
C187 C 0.6265(6) -0.1563(18) 0.8806(5) 0.118(5) Uani 1 1 d D U . P 3
H18M H 0.6449 -0.1988 0.8729 0.177 Uiso 1 1 calc R U . P 3
H18N H 0.6089 -0.1898 0.8928 0.177 Uiso 1 1 calc R U . P 3
H18O H 0.6385 -0.1090 0.8925 0.177 Uiso 1 1 calc R U . P 3
C188 C 0.5773(5) -0.1488(18) 0.8389(5) 0.112(5) Uani 1 1 d D U . P 3
H18P H 0.5733 -0.1089 0.8219 0.169 Uiso 1 1 calc R U . P 3
H18Q H 0.5550 -0.1505 0.8510 0.169 Uiso 1 1 calc R U . P 3
H18R H 0.5832 -0.2107 0.8321 0.169 Uiso 1 1 calc R U . P 3
N1 N 0.8035(4) -0.4491(9) 0.9451(3) 0.055(3) Uani 1 1 d . . . Q 4
N2 N 0.6784(4) -0.8085(10) 0.9301(3) 0.062(3) Uani 1 1 d . . . Q 4
C141 C 0.7672(4) -0.4280(13) 0.9438(4) 0.065(4) Uani 1 1 d . . . Q 4
H141 H 0.7593 -0.3661 0.9434 0.078 Uiso 1 1 calc R U . Q 4
C142 C 0.7420(5) -0.4996(12) 0.9432(4) 0.067(5) Uani 1 1 d . . . Q 4
H142 H 0.7166 -0.4859 0.9434 0.080 Uiso 1 1 calc R U . Q 4
C143 C 0.7531(4) -0.5901(10) 0.9424(3) 0.050(3) Uani 1 1 d . . . Q 4
C144 C 0.7916(4) -0.6072(10) 0.9438(3) 0.054(3) Uani 1 1 d . . . Q 4
H144 H 0.8007 -0.6681 0.9444 0.065 Uiso 1 1 calc R U . Q 4
C145 C 0.8149(5) -0.5348(14) 0.9444(4) 0.070(5) Uani 1 1 d . . . Q 4
H145 H 0.8405 -0.5463 0.9444 0.084 Uiso 1 1 calc R U . Q 4
C146 C 0.8299(5) -0.3739(11) 0.9467(4) 0.069(5) Uani 1 1 d . . . Q 4
H14A H 0.8472 -0.3854 0.9628 0.103 Uiso 1 1 calc R U . Q 4
H14B H 0.8169 -0.3163 0.9503 0.103 Uiso 1 1 calc R U . Q 4
H14C H 0.8434 -0.3698 0.9280 0.103 Uiso 1 1 calc R U . Q 4
C147 C 0.7279(4) -0.6672(11) 0.9395(3) 0.053(3) Uani 1 1 d . . . Q 4
C148 C 0.6907(4) -0.6504(11) 0.9303(4) 0.060(4) Uani 1 1 d . . . Q 4
H148 H 0.6825 -0.5895 0.9270 0.072 Uiso 1 1 calc R U . Q 4
C149 C 0.6679(5) -0.7203(10) 0.9264(4) 0.062(4) Uani 1 1 d . . . Q 4
H149 H 0.6433 -0.7079 0.9208 0.075 Uiso 1 1 calc R U . Q 4
C150 C 0.7133(6) -0.8290(12) 0.9398(4) 0.073(5) Uani 1 1 d . . . Q 4
H150 H 0.7204 -0.8908 0.9430 0.088 Uiso 1 1 calc R U . Q 4
C151 C 0.7380(5) -0.7586(11) 0.9446(3) 0.058(4) Uani 1 1 d . . . Q 4
H151 H 0.7620 -0.7723 0.9514 0.069 Uiso 1 1 calc R U . Q 4
C152 C 0.6535(5) -0.8841(13) 0.9247(4) 0.078(5) Uani 1 1 d . . . Q 4
H15A H 0.6443 -0.9076 0.9435 0.117 Uiso 1 1 calc R U . Q 4
H15B H 0.6665 -0.9330 0.9143 0.117 Uiso 1 1 calc R U . Q 4
H15C H 0.6329 -0.8628 0.9127 0.117 Uiso 1 1 calc R U . Q 4
N3 N 0.4594(3) 0.0802(9) 0.6972(2) 0.049(3) Uani 1 1 d . . . R 4
N4 N 0.5812(3) -0.2877(9) 0.7025(3) 0.055(3) Uani 1 1 d . . . R 4
C153 C 0.4455(4) -0.0066(9) 0.6966(3) 0.046(3) Uani 1 1 d . . . R 4
H153 H 0.4199 -0.0173 0.6961 0.055 Uiso 1 1 calc R U . R 4
C154 C 0.4705(4) -0.0794(10) 0.6968(3) 0.050(3) Uani 1 1 d . . . R 4
H154 H 0.4613 -0.1402 0.6961 0.059 Uiso 1 1 calc R U . R 4
C155 C 0.5079(4) -0.0659(9) 0.6981(3) 0.042(3) Uani 1 1 d . . . R 4
C156 C 0.5199(4) 0.0248(11) 0.6991(3) 0.051(3) Uani 1 1 d . . . R 4
H156 H 0.5454 0.0372 0.7006 0.062 Uiso 1 1 calc R U . R 4
C157 C 0.4963(4) 0.0946(12) 0.6981(4) 0.060(4) Uani 1 1 d . . . R 4
H157 H 0.5054 0.1556 0.6981 0.072 Uiso 1 1 calc R U . R 4
C158 C 0.4341(4) 0.1611(11) 0.6968(4) 0.061(4) Uani 1 1 d . . . R 4
H15D H 0.4274 0.1775 0.7170 0.092 Uiso 1 1 calc R U . R 4
H15E H 0.4119 0.1456 0.6856 0.092 Uiso 1 1 calc R U . R 4
H15F H 0.4464 0.2131 0.6874 0.092 Uiso 1 1 calc R U . R 4
C159 C 0.5330(3) -0.1428(10) 0.6984(3) 0.044(3) Uani 1 1 d . . . R 4
C160 C 0.5218(4) -0.2338(10) 0.6950(3) 0.057(4) Uani 1 1 d . . . R 4
H160 H 0.4968 -0.2471 0.6909 0.068 Uiso 1 1 calc R U . R 4
C161 C 0.5466(5) -0.3042(11) 0.6977(4) 0.062(4) Uani 1 1 d . . . R 4
H161 H 0.5384 -0.3657 0.6959 0.074 Uiso 1 1 calc R U . R 4
C162 C 0.5939(4) -0.2026(11) 0.7051(4) 0.062(4) Uani 1 1 d . . . R 4
H162 H 0.6194 -0.1929 0.7077 0.074 Uiso 1 1 calc R U . R 4
C163 C 0.5709(4) -0.1288(10) 0.7040(3) 0.057(4) Uani 1 1 d . . . R 4
H163 H 0.5802 -0.0687 0.7069 0.069 Uiso 1 1 calc R U . R 4
C164 C 0.6081(5) -0.3680(13) 0.7058(4) 0.084(6) Uani 1 1 d . . . R 4
H16A H 0.6024 -0.4020 0.7238 0.127 Uiso 1 1 calc R U . R 4
H16B H 0.6332 -0.3445 0.7068 0.127 Uiso 1 1 calc R U . R 4
H16C H 0.6057 -0.4088 0.6888 0.127 Uiso 1 1 calc R U . R 4

loop_
_atom_site_aniso_label
_atom_site_aniso_U_11
_atom_site_aniso_U_22
_atom_site_aniso_U_33
_atom_site_aniso_U_23
_atom_site_aniso_U_13
_atom_site_aniso_U_12
Zn1 0.0204(6) 0.0186(5) 0.0445(8) -0.0013(6) -0.0006(6) -0.0007(5)
Zn2 0.0149(5) 0.0227(6) 0.0480(8) 0.0003(6) 0.0000(5) -0.0017(5)
Zn3 0.0239(6) 0.0298(7) 0.0473(8) 0.0039(7) 0.0028(6) 0.0044(5)
Zn4 0.0244(6) 0.0306(7) 0.0471(8) -0.0030(7) 0.0000(6) 0.0023(5)
O1 0.028(4) 0.024(4) 0.062(5) -0.004(3) -0.011(3) 0.010(3)
O2 0.027(4) 0.018(3) 0.093(7) -0.005(4) 0.004(4) 0.001(3)
O3 0.034(4) 0.022(3) 0.066(5) 0.002(3) 0.011(3) 0.002(3)
O4 0.027(3) 0.012(3) 0.071(5) -0.008(3) 0.002(3) -0.003(2)
O5 0.016(4) 0.073(6) 0.062(6) -0.005(5) 0.009(4) -0.007(4)
O6 0.025(4) 0.070(6) 0.052(5) -0.013(5) 0.001(3) -0.012(4)
O7 0.029(3) 0.056(4) 0.065(5) -0.001(4) 0.014(3) 0.000(3)
O8 0.006(3) 0.053(4) 0.067(5) -0.001(4) 0.000(3) 0.007(3)
O9 0.036(4) 0.050(5) 0.039(4) 0.004(4) -0.003(3) -0.014(4)
O10 0.023(4) 0.068(6) 0.056(5) -0.005(5) 0.002(4) -0.002(4)
O11 0.033(4) 0.082(7) 0.044(5) -0.006(5) -0.007(4) 0.000(5)
O12 0.032(4) 0.055(5) 0.050(5) 0.007(4) 0.001(4) 0.011(4)
O13 0.055(5) 0.032(4) 0.050(5) -0.007(4) 0.011(4) -0.018(4)
O14 0.035(4) 0.016(3) 0.075(6) -0.001(4) 0.007(4) 0.003(3)
O15 0.071(6) 0.025(4) 0.058(6) 0.007(4) -0.023(5) 0.000(4)
O16 0.052(5) 0.030(4) 0.057(6) 0.006(4) 0.009(4) -0.001(4)
O17 0.036(4) 0.060(5) 0.062(6) 0.013(5) 0.000(4) 0.014(4)
O18 0.036(5) 0.068(6) 0.075(7) 0.007(6) -0.014(5) -0.003(4)
O19 0.025(4) 0.064(6) 0.060(6) 0.000(5) -0.004(4) -0.004(4)
O20 0.023(4) 0.091(8) 0.061(6) 0.010(6) -0.002(4) -0.015(5)
C1 0.034(5) 0.009(4) 0.054(7) 0.002(4) -0.002(5) -0.003(4)
C2 0.023(5) 0.019(5) 0.057(7) -0.002(4) -0.006(4) -0.002(4)
C3 0.031(5) 0.022(5) 0.061(8) 0.002(5) 0.002(5) 0.007(4)
C4 0.032(6) 0.027(5) 0.053(7) 0.003(5) -0.002(5) -0.003(4)
C5 0.029(5) 0.016(4) 0.047(6) 0.002(4) 0.003(4) 0.007(4)
C6 0.014(4) 0.026(5) 0.057(7) -0.005(5) -0.001(4) 0.001(4)
C7 0.031(5) 0.031(5) 0.050(7) 0.005(5) 0.002(5) -0.005(4)
C8 0.019(4) 0.020(4) 0.046(6) -0.004(4) 0.000(4) -0.003(4)
C9 0.036(6) 0.018(5) 0.052(7) 0.003(4) 0.006(5) 0.009(4)
C10 0.017(4) 0.027(5) 0.064(8) -0.001(5) 0.004(4) 0.009(4)
C11 0.037(6) 0.015(4) 0.040(6) 0.000(4) 0.002(4) 0.003(4)
C12 0.023(4) 0.014(4) 0.049(6) 0.002(4) 0.004(4) -0.003(4)
C13 0.045(6) 0.015(5) 0.053(7) 0.004(4) 0.008(5) -0.001(4)
C14 0.028(3) 0.019(3) 0.062(5) -0.009(3) 0.001(3) -0.005(3)
C15 0.038(6) 0.035(6) 0.049(7) -0.007(5) -0.002(5) -0.003(5)
C16 0.018(5) 0.034(5) 0.049(7) -0.005(5) 0.002(4) 0.001(4)
C17 0.035(7) 0.102(13) 0.044(7) -0.009(8) -0.007(6) -0.011(7)
C18 0.032(7) 0.138(16) 0.031(6) -0.004(8) 0.000(5) -0.033(8)
C19 0.024(5) 0.049(6) 0.040(6) -0.006(5) 0.004(4) -0.001(5)
C20 0.033(7) 0.20(2) 0.029(7) 0.003(10) -0.003(5) -0.027(10)
C21 0.047(8) 0.16(2) 0.041(8) -0.001(10) 0.014(6) -0.054(11)
C22 0.010(4) 0.113(7) 0.037(4) -0.006(5) -0.001(3) -0.011(4)
C23 0.026(4) 0.127(7) 0.041(5) -0.004(5) -0.001(4) -0.010(5)
C24 0.028(4) 0.123(7) 0.041(5) -0.001(5) -0.003(4) -0.008(5)
C25 0.023(4) 0.109(7) 0.042(5) -0.003(5) -0.006(4) -0.004(4)
C26 0.019(4) 0.114(7) 0.044(5) -0.011(5) -0.005(4) -0.007(4)
C27 0.020(4) 0.115(7) 0.041(5) -0.009(5) -0.003(4) -0.011(4)
C28 0.022(4) 0.045(4) 0.066(5) -0.001(4) 0.002(4) 0.005(3)
C29 0.031(6) 0.037(6) 0.053(7) 0.005(5) -0.006(5) -0.004(5)
C30 0.027(5) 0.045(6) 0.046(7) 0.010(5) -0.007(5) -0.012(5)
C31 0.030(6) 0.064(8) 0.047(7) 0.005(6) 0.001(5) 0.002(5)
C32 0.032(6) 0.072(9) 0.048(7) -0.001(7) -0.003(5) -0.010(6)
C33 0.015(5) 0.059(7) 0.059(8) 0.003(6) -0.001(5) -0.016(5)
C34 0.047(8) 0.113(15) 0.062(9) -0.002(10) -0.004(7) -0.037(9)
C35 0.026(7) 0.17(2) 0.071(11) -0.002(13) 0.005(7) -0.029(10)
C36 0.017(5) 0.090(11) 0.051(8) 0.001(7) -0.004(5) -0.007(6)
C37 0.039(7) 0.062(8) 0.064(9) 0.004(7) -0.004(6) 0.023(6)
C38 0.039(7) 0.069(9) 0.057(8) 0.001(7) -0.006(6) 0.011(6)
C39 0.031(6) 0.048(7) 0.058(8) 0.003(6) -0.002(5) -0.001(5)
C40 0.050(8) 0.096(12) 0.047(8) -0.022(8) -0.015(6) 0.007(8)
C41 0.027(6) 0.128(16) 0.056(9) -0.009(10) -0.001(6) 0.009(8)
C42 0.018(5) 0.041(6) 0.050(7) 0.002(5) -0.005(4) 0.004(4)
C43 0.041(6) 0.034(6) 0.043(6) -0.006(5) -0.002(5) -0.005(5)
C44 0.037(6) 0.034(6) 0.040(6) -0.007(5) 0.003(5) -0.001(5)
C45 0.039(6) 0.031(6) 0.056(8) -0.004(5) 0.004(5) -0.002(5)
C46 0.049(7) 0.033(6) 0.054(7) -0.008(5) 0.008(6) -0.008(5)
C47 0.036(6) 0.022(5) 0.041(6) 0.001(4) 0.001(5) 0.003(4)
C48 0.039(6) 0.028(5) 0.060(8) 0.005(5) -0.001(5) 0.001(4)
C49 0.058(8) 0.026(6) 0.060(8) 0.002(5) 0.012(6) 0.000(5)
C50 0.036(6) 0.028(5) 0.041(6) 0.000(4) -0.003(5) -0.002(4)
C51 0.032(5) 0.034(5) 0.042(6) 0.006(5) -0.007(4) -0.002(4)
C52 0.028(5) 0.033(5) 0.049(7) 0.010(5) -0.004(5) 0.006(4)
C53 0.028(5) 0.030(5) 0.043(6) -0.006(4) -0.011(4) -0.003(4)
C54 0.040(6) 0.051(7) 0.052(7) 0.005(6) 0.002(5) -0.011(6)
C55 0.020(5) 0.035(6) 0.057(7) 0.002(5) -0.011(5) 0.001(4)
C56 0.018(4) 0.038(6) 0.043(6) -0.010(5) -0.004(4) 0.006(4)
C57 0.049(7) 0.033(6) 0.056(8) 0.007(5) 0.008(6) 0.002(5)
C58 0.019(5) 0.042(6) 0.062(8) 0.008(6) -0.008(5) 0.008(4)
C59 0.034(7) 0.077(10) 0.065(9) 0.013(8) 0.011(6) -0.005(6)
C60 0.020(5) 0.066(8) 0.064(8) 0.010(7) -0.010(5) -0.003(5)
C61 0.036(6) 0.039(6) 0.051(7) 0.001(5) -0.001(5) 0.000(5)
C62 0.011(5) 0.088(10) 0.059(8) 0.012(8) -0.001(5) 0.004(5)
C63 0.040(7) 0.069(9) 0.048(8) 0.009(7) -0.003(6) 0.009(6)
C64 0.021(5) 0.055(7) 0.047(7) 0.006(6) -0.002(5) -0.012(5)
C65 0.055(9) 0.088(11) 0.038(7) 0.012(7) -0.002(6) -0.015(8)
C66 0.022(5) 0.070(9) 0.048(7) -0.012(6) 0.000(5) 0.004(5)
C67 0.050(7) 0.052(7) 0.034(6) 0.002(5) -0.007(5) -0.004(6)
C68 0.028(5) 0.065(8) 0.043(7) 0.000(6) -0.002(5) -0.003(5)
C69 0.040(7) 0.066(9) 0.038(7) -0.002(6) -0.003(5) 0.004(6)
C70 0.022(5) 0.041(6) 0.058(8) 0.008(5) 0.013(5) 0.014(5)
Zn5 0.0181(6) 0.0271(6) 0.0496(9) -0.0066(6) -0.0033(6) 0.0036(5)
Zn6 0.0213(6) 0.0231(6) 0.0465(8) -0.0006(6) 0.0006(6) 0.0014(5)
Zn7 0.0214(6) 0.0196(6) 0.0495(9) 0.0014(6) -0.0007(6) 0.0030(5)
Zn8 0.0247(6) 0.0195(6) 0.0457(8) -0.0012(6) -0.0003(6) 0.0035(5)
O21 0.040(4) 0.023(4) 0.071(6) 0.000(4) -0.013(4) 0.000(3)
O22 0.022(4) 0.031(4) 0.083(7) 0.007(4) -0.010(4) 0.012(3)
O23 0.039(4) 0.018(3) 0.064(5) -0.008(3) 0.011(4) -0.013(3)
O24 0.029(4) 0.022(3) 0.076(6) 0.002(4) -0.001(4) 0.003(3)
O25 0.027(4) 0.067(6) 0.053(5) 0.005(5) 0.010(4) 0.010(4)
O26 0.043(5) 0.059(6) 0.045(5) -0.015(4) -0.013(4) 0.012(4)
O27 0.037(4) 0.045(4) 0.041(5) 0.001(4) 0.003(3) 0.007(3)
O28 0.044(5) 0.075(7) 0.040(5) -0.008(5) -0.009(4) 0.009(5)
O29 0.015(4) 0.086(8) 0.085(8) -0.022(6) -0.007(4) 0.024(4)
O30 0.021(4) 0.102(9) 0.081(7) -0.022(7) 0.009(4) 0.017(5)
O31 0.026(4) 0.090(8) 0.062(6) 0.000(6) 0.001(4) 0.007(4)
O32 0.013(3) 0.059(4) 0.065(5) -0.002(4) 0.006(3) 0.001(3)
O33 0.048(5) 0.020(3) 0.050(5) -0.002(3) 0.012(4) -0.008(3)
O34 0.044(4) 0.018(3) 0.080(7) -0.007(4) -0.001(4) -0.001(3)
O35 0.053(4) 0.031(4) 0.051(4) 0.003(3) -0.017(4) -0.005(3)
O36 0.038(4) 0.014(3) 0.062(5) 0.000(3) 0.001(3) -0.004(3)
O37 0.014(3) 0.064(6) 0.087(7) 0.017(6) 0.003(4) 0.010(4)
O38 0.031(4) 0.055(5) 0.080(7) 0.008(5) -0.018(5) 0.003(4)
O39 0.028(4) 0.064(5) 0.063(5) 0.009(4) 0.005(3) -0.015(4)
O40 0.012(3) 0.067(5) 0.067(5) 0.006(4) 0.000(3) -0.019(3)
C71 0.031(5) 0.033(6) 0.042(6) -0.007(5) 0.000(4) -0.007(5)
C72 0.059(7) 0.019(5) 0.049(7) -0.002(5) -0.002(6) 0.009(5)
C73 0.032(5) 0.030(6) 0.056(7) -0.002(5) -0.004(5) -0.005(4)
C74 0.056(7) 0.020(5) 0.047(7) 0.000(5) -0.011(6) -0.007(5)
C75 0.032(5) 0.023(5) 0.044(6) -0.001(4) -0.002(5) -0.001(4)
C76 0.042(6) 0.022(5) 0.055(7) 0.003(5) -0.008(5) -0.008(5)
C77 0.033(5) 0.019(4) 0.066(8) 0.005(5) -0.003(5) 0.008(4)
C78 0.029(5) 0.024(5) 0.048(6) -0.002(4) -0.004(4) -0.001(4)
C79 0.039(6) 0.027(5) 0.050(7) -0.003(5) -0.001(5) -0.006(4)
C80 0.027(5) 0.032(6) 0.058(8) -0.005(5) 0.002(5) 0.000(4)
C81 0.037(6) 0.017(5) 0.049(6) 0.000(4) 0.000(5) -0.004(4)
C82 0.024(5) 0.021(5) 0.065(8) 0.005(5) 0.005(5) 0.000(4)
C83 0.030(5) 0.017(5) 0.070(8) -0.005(5) 0.007(5) 0.006(4)
C84 0.042(6) 0.019(5) 0.039(6) -0.003(4) 0.000(5) 0.011(4)
C85 0.019(5) 0.025(5) 0.062(8) -0.002(5) -0.006(5) 0.011(4)
C86 0.038(6) 0.035(5) 0.036(6) -0.004(5) 0.004(5) -0.002(5)
C87 0.036(6) 0.070(9) 0.046(7) -0.003(7) -0.009(5) 0.008(6)
C88 0.036(6) 0.091(11) 0.043(7) -0.005(7) -0.010(5) 0.025(7)
C89 0.036(6) 0.064(8) 0.041(7) 0.001(6) -0.004(5) 0.001(6)
C90 0.056(10) 0.19(2) 0.044(9) -0.035(12) -0.009(7) 0.034(13)
C91 0.036(7) 0.17(2) 0.054(9) -0.040(12) -0.008(6) 0.016(10)
C92 0.053(5) 0.120(7) 0.045(5) -0.017(5) -0.013(4) 0.040(5)
C93 0.063(5) 0.134(7) 0.054(5) -0.020(6) -0.015(5) 0.047(6)
C94 0.061(5) 0.132(7) 0.057(5) -0.017(6) -0.018(5) 0.049(6)
C95 0.051(5) 0.113(7) 0.050(5) -0.013(5) -0.015(5) 0.051(5)
C96 0.042(5) 0.109(7) 0.050(5) -0.014(5) -0.009(4) 0.055(5)
C97 0.048(5) 0.114(7) 0.047(5) -0.016(5) -0.006(4) 0.046(5)
C98 0.050(7) 0.025(5) 0.045(7) 0.008(5) -0.003(5) -0.001(5)
C99 0.031(7) 0.060(9) 0.102(13) -0.032(9) 0.002(8) 0.003(6)
C100 0.031(6) 0.062(8) 0.053(7) -0.008(6) -0.004(5) 0.021(6)
C101 0.020(6) 0.19(2) 0.058(10) -0.028(12) 0.010(6) 0.014(10)
C102 0.032(7) 0.21(3) 0.033(7) -0.016(11) 0.003(6) -0.014(11)
C103 0.033(6) 0.100(12) 0.037(7) -0.005(7) 0.005(5) 0.014(7)
C104 0.028(6) 0.123(11) 0.061(8) -0.002(8) 0.002(6) 0.011(7)
C105 0.041(8) 0.18(2) 0.050(9) 0.007(12) -0.003(7) 0.019(11)
C106 0.036(7) 0.102(13) 0.043(7) -0.001(8) 0.001(6) -0.005(7)
C107 0.037(7) 0.128(16) 0.037(7) -0.001(9) -0.001(6) 0.005(8)
C108 0.032(7) 0.130(16) 0.044(8) 0.000(9) -0.004(6) 0.007(8)
C109 0.027(6) 0.070(9) 0.061(9) -0.006(7) -0.005(6) 0.005(6)
C110 0.012(5) 0.125(14) 0.055(8) -0.014(9) 0.004(5) 0.000(6)
C111 0.010(5) 0.18(2) 0.045(8) -0.032(10) -0.001(5) -0.001(7)
C112 0.074(10) 0.065(9) 0.039(7) 0.000(7) -0.001(7) -0.012(8)
C113 0.031(5) 0.015(4) 0.057(7) -0.002(4) 0.003(5) 0.002(4)
C114 0.036(6) 0.027(5) 0.044(6) 0.001(5) -0.001(5) 0.003(4)
C115 0.040(6) 0.024(5) 0.058(8) 0.004(5) 0.000(5) -0.004(5)
C116 0.029(5) 0.025(5) 0.061(8) 0.005(5) 0.002(5) -0.009(4)
C117 0.036(5) 0.009(4) 0.046(6) 0.001(4) -0.002(5) 0.008(4)
C118 0.027(5) 0.028(5) 0.046(6) 0.002(5) 0.000(4) -0.010(4)
C119 0.028(5) 0.028(5) 0.056(7) 0.003(5) 0.002(5) -0.012(4)
C120 0.029(5) 0.011(4) 0.042(6) 0.001(4) 0.001(4) -0.002(4)
C121 0.040(6) 0.008(4) 0.056(7) -0.001(4) -0.006(5) -0.004(4)
C122 0.034(5) 0.014(4) 0.044(6) 0.004(4) 0.000(4) 0.005(4)
C123 0.030(5) 0.023(5) 0.039(6) 0.004(4) -0.004(4) 0.004(4)
C124 0.021(4) 0.020(5) 0.055(7) 0.000(4) 0.005(4) -0.003(4)
C125 0.040(6) 0.026(5) 0.048(7) 0.006(5) 0.005(5) 0.007(4)
C126 0.042(4) 0.022(4) 0.048(4) -0.001(3) -0.009(4) -0.006(3)
C127 0.037(7) 0.052(7) 0.073(10) 0.006(7) -0.016(7) -0.008(6)
C128 0.035(7) 0.063(8) 0.057(8) 0.011(7) -0.015(6) 0.003(6)
C129 0.023(6) 0.121(15) 0.075(11) 0.026(11) -0.006(6) 0.006(8)
C130 0.012(5) 0.124(14) 0.057(8) 0.022(9) -0.002(5) -0.010(7)
C131 0.034(7) 0.108(14) 0.049(8) 0.024(9) -0.007(6) -0.010(7)
C132 0.037(7) 0.134(16) 0.060(10) 0.049(11) -0.011(6) -0.013(8)
C133 0.036(7) 0.102(13) 0.082(12) 0.049(11) 0.002(7) -0.023(8)
C134 0.028(6) 0.103(13) 0.048(8) 0.003(8) -0.004(5) -0.005(7)
C135 0.038(7) 0.079(10) 0.046(7) 0.011(7) -0.013(6) -0.008(6)
C136 0.035(7) 0.087(11) 0.050(8) 0.002(8) 0.002(6) -0.006(7)
C137 0.029(6) 0.076(9) 0.044(7) -0.010(7) 0.000(5) -0.021(6)
C138 0.021(6) 0.17(2) 0.053(9) 0.000(11) -0.007(6) 0.004(9)
C139 0.023(7) 0.19(2) 0.065(10) 0.035(13) -0.007(7) -0.045(10)
C140 0.028(4) 0.061(5) 0.063(5) 0.011(4) 0.002(4) -0.012(4)
O56 0.071(7) 0.111(10) 0.137(11) -0.048(9) -0.020(8) 0.002(7)
N20 0.107(10) 0.090(9) 0.123(10) -0.026(8) -0.020(8) 0.011(8)
C210 0.076(8) 0.095(9) 0.123(10) -0.041(9) -0.022(8) 0.004(8)
C211 0.148(14) 0.110(13) 0.138(14) -0.034(12) -0.016(12) 0.008(12)
C212 0.123(13) 0.096(12) 0.133(14) -0.008(11) -0.028(12) 0.013(11)
O52 0.21(2) 0.153(15) 0.25(3) -0.041(19) 0.060(18) -0.040(16)
N16 0.19(2) 0.159(14) 0.23(3) -0.039(18) 0.053(17) 0.000(15)
C198 0.20(2) 0.152(14) 0.23(3) -0.037(18) 0.054(17) -0.020(16)
C199 0.20(2) 0.164(17) 0.23(3) -0.05(2) 0.051(19) 0.014(17)
C200 0.20(2) 0.166(17) 0.23(3) -0.04(2) 0.058(19) 0.000(18)
O50 0.076(6) 0.092(7) 0.113(8) 0.013(7) -0.017(6) -0.002(6)
N14 0.093(6) 0.081(6) 0.107(7) 0.021(6) -0.023(6) 0.002(5)
C192 0.081(6) 0.086(7) 0.109(8) 0.017(6) -0.018(6) 0.000(6)
C193 0.104(8) 0.086(8) 0.112(9) 0.019(8) -0.025(7) 0.000(7)
C194 0.096(8) 0.084(8) 0.107(9) 0.019(7) -0.027(7) 0.001(7)
O41 0.072(6) 0.101(8) 0.113(8) 0.006(7) 0.025(6) -0.002(6)
N5 0.085(6) 0.105(8) 0.112(8) 0.009(7) 0.029(6) 0.009(6)
C165 0.075(6) 0.099(8) 0.109(8) 0.008(7) 0.027(6) 0.000(6)
C166 0.093(8) 0.107(9) 0.119(10) 0.013(8) 0.028(8) 0.016(7)
C167 0.097(8) 0.116(9) 0.118(10) 0.005(9) 0.027(8) 0.009(8)
O54 0.059(6) 0.081(6) 0.137(9) 0.012(7) -0.014(6) -0.002(5)
N18 0.073(5) 0.075(6) 0.120(8) -0.001(6) -0.024(5) 0.004(5)
C204 0.057(6) 0.076(6) 0.128(8) 0.006(6) -0.014(6) 0.000(5)
C205 0.079(7) 0.080(7) 0.122(9) -0.005(7) -0.028(7) 0.003(6)
C206 0.076(7) 0.074(7) 0.120(9) 0.000(7) -0.028(7) 0.008(6)
O42 0.104(8) 0.143(10) 0.125(10) 0.006(10) 0.005(8) -0.042(8)
N6 0.104(8) 0.148(10) 0.133(10) 0.007(10) 0.000(8) -0.038(7)
C168 0.100(8) 0.143(10) 0.127(10) 0.006(10) 0.002(8) -0.040(7)
C169 0.109(9) 0.153(11) 0.139(11) 0.008(11) -0.002(9) -0.041(9)
C170 0.105(9) 0.150(11) 0.133(11) 0.006(11) -0.004(9) -0.033(9)
O49 0.21(2) 0.088(11) 0.080(11) 0.005(9) -0.042(12) 0.026(13)
N13 0.17(2) 0.073(12) 0.075(12) -0.009(9) 0.018(13) 0.007(13)
C189 0.20(3) 0.064(12) 0.071(14) -0.001(11) -0.038(18) 0.017(17)
C190 0.17(3) 0.045(10) 0.14(2) -0.021(12) 0.07(2) -0.012(13)
C191 0.27(4) 0.075(15) 0.12(2) -0.008(15) 0.05(2) 0.07(2)
O43 0.109(10) 0.111(11) 0.056(7) -0.003(7) 0.002(7) -0.031(9)
N7 0.088(11) 0.087(11) 0.062(9) -0.016(8) 0.003(8) -0.030(9)
C171 0.097(14) 0.076(11) 0.049(9) -0.004(8) -0.001(8) -0.041(10)
C172 0.19(3) 0.11(2) 0.069(14) 0.011(13) 0.020(17) 0.06(2)
C173 0.13(2) 0.15(2) 0.075(14) -0.007(16) 0.003(14) -0.036(18)
O51 0.081(9) 0.114(11) 0.29(2) 0.069(14) 0.045(13) 0.012(9)
N15 0.128(12) 0.132(13) 0.31(2) 0.068(15) 0.059(16) 0.011(12)
C195 0.113(11) 0.123(12) 0.30(2) 0.069(14) 0.062(15) 0.007(11)
C196 0.150(16) 0.141(16) 0.32(3) 0.066(19) 0.056(19) 0.009(15)
C197 0.132(15) 0.136(16) 0.31(3) 0.068(18) 0.063(19) 0.004(15)
O44 0.123(11) 0.076(8) 0.058(7) 0.015(7) -0.008(7) -0.012(8)
N8 0.128(15) 0.040(7) 0.085(11) 0.012(7) 0.007(10) -0.022(8)
C174 0.16(2) 0.068(12) 0.052(10) 0.000(9) -0.002(12) 0.012(14)
C175 0.053(10) 0.111(18) 0.23(3) 0.09(2) 0.019(15) 0.005(11)
C176 0.14(2) 0.086(16) 0.15(3) 0.006(17) 0.04(2) -0.039(16)
O53 0.057(6) 0.069(7) 0.108(10) -0.006(7) 0.021(7) 0.008(6)
N17 0.091(10) 0.068(8) 0.055(8) 0.002(7) 0.026(7) 0.003(7)
C201 0.027(5) 0.060(8) 0.076(10) -0.002(8) 0.004(6) -0.002(5)
C202 0.18(3) 0.072(14) 0.16(3) -0.045(15) 0.10(2) -0.033(16)
C203 0.119(19) 0.116(19) 0.084(15) -0.003(14) 0.036(14) 0.019(15)
O45 0.087(10) 0.115(12) 0.158(15) -0.018(11) 0.004(9) 0.018(9)
N9 0.102(10) 0.146(12) 0.163(15) -0.026(12) 0.009(9) 0.012(10)
C177 0.098(10) 0.142(12) 0.163(15) -0.025(12) 0.007(9) 0.014(10)
C178 0.125(14) 0.163(16) 0.180(18) -0.026(15) 0.002(14) 0.011(14)
C179 0.126(14) 0.170(16) 0.181(18) -0.016(16) 0.015(13) 0.006(14)
O55 0.113(10) 0.136(11) 0.091(9) 0.025(9) -0.016(8) 0.002(9)
N19 0.131(9) 0.118(10) 0.100(9) 0.027(8) -0.025(8) 0.007(9)
C207 0.125(10) 0.122(10) 0.096(9) 0.024(9) -0.023(8) 0.004(9)
C208 0.139(14) 0.121(14) 0.128(13) 0.015(13) -0.019(12) 0.006(12)
C209 0.154(14) 0.139(14) 0.120(13) 0.032(12) -0.030(12) 0.014(13)
O46 0.057(7) 0.093(10) 0.127(13) 0.038(9) 0.015(8) 0.003(7)
N10 0.080(9) 0.046(6) 0.068(8) 0.000(6) 0.011(7) 0.007(6)
C180 0.070(10) 0.053(9) 0.112(16) 0.017(10) 0.005(11) 0.014(8)
C181 0.18(3) 0.075(14) 0.087(16) -0.028(12) 0.008(16) 0.014(16)
C182 0.117(18) 0.104(17) 0.101(17) 0.022(14) 0.048(15) 0.013(15)
O47 0.16(2) 0.145(19) 0.143(18) 0.002(15) -0.040(15) 0.045(16)
N11 0.111(14) 0.068(10) 0.102(14) 0.007(10) -0.027(11) 0.007(9)
C183 0.18(3) 0.099(19) 0.095(19) -0.001(15) -0.01(2) 0.03(2)
C184 0.17(3) 0.083(16) 0.18(3) 0.02(2) 0.07(3) 0.006(18)
C185 0.13(2) 0.064(11) 0.111(18) 0.011(13) -0.007(16) -0.001(12)
O48 0.077(7) 0.152(11) 0.128(9) -0.006(9) -0.041(7) -0.007(7)
N12 0.071(6) 0.145(10) 0.119(9) 0.006(8) -0.032(6) -0.003(6)
C186 0.072(6) 0.148(10) 0.124(9) -0.002(8) -0.036(6) -0.005(7)
C187 0.079(8) 0.153(11) 0.123(10) 0.011(10) -0.029(8) -0.003(8)
C188 0.073(7) 0.145(11) 0.120(10) 0.004(9) -0.029(8) -0.001(8)
N1 0.067(8) 0.050(7) 0.048(7) -0.005(5) 0.008(6) -0.027(6)
N2 0.064(8) 0.075(9) 0.046(7) -0.002(6) -0.006(6) -0.007(7)
C141 0.057(9) 0.072(11) 0.067(11) 0.007(9) 0.004(8) -0.003(8)
C142 0.078(12) 0.058(9) 0.064(10) -0.007(8) 0.020(8) -0.010(8)
C143 0.058(8) 0.053(8) 0.038(7) 0.004(6) 0.008(6) -0.005(7)
C144 0.062(8) 0.048(8) 0.053(8) 0.000(6) -0.003(7) -0.020(7)
C145 0.073(11) 0.087(13) 0.050(9) -0.007(9) 0.002(7) -0.001(10)
C146 0.083(11) 0.059(9) 0.066(10) -0.017(8) 0.022(9) -0.010(9)
C147 0.071(9) 0.057(8) 0.031(6) -0.003(6) 0.004(6) 0.001(7)
C148 0.056(8) 0.063(9) 0.060(9) 0.007(7) -0.012(7) 0.007(7)
C149 0.080(10) 0.051(8) 0.057(9) -0.001(7) -0.009(8) -0.010(7)
C150 0.106(14) 0.063(10) 0.051(9) 0.015(8) 0.013(9) -0.027(10)
C151 0.069(9) 0.059(9) 0.045(8) -0.002(7) 0.007(7) 0.011(7)
C152 0.096(13) 0.068(11) 0.070(11) -0.011(9) 0.001(10) -0.023(10)
N3 0.053(6) 0.058(7) 0.037(6) 0.011(5) 0.004(5) 0.005(6)
N4 0.049(6) 0.054(7) 0.061(7) -0.013(6) 0.003(5) 0.005(5)
C153 0.043(6) 0.038(6) 0.058(8) 0.005(6) 0.005(6) 0.001(5)
C154 0.053(7) 0.054(8) 0.042(7) -0.003(6) 0.006(6) -0.015(6)
C155 0.040(6) 0.045(6) 0.042(6) -0.003(5) 0.003(5) -0.014(5)
C156 0.047(8) 0.057(8) 0.049(8) 0.002(6) 0.005(6) -0.013(6)
C157 0.054(8) 0.067(9) 0.060(9) 0.007(8) 0.011(7) 0.015(7)
C158 0.056(8) 0.061(9) 0.066(9) 0.013(8) 0.005(7) 0.025(7)
C159 0.047(7) 0.050(7) 0.033(6) -0.006(5) 0.001(5) -0.011(6)
C160 0.070(9) 0.047(7) 0.054(8) -0.006(6) -0.012(7) -0.005(6)
C161 0.078(10) 0.051(8) 0.055(9) 0.001(7) 0.004(7) -0.009(8)
C162 0.039(6) 0.057(8) 0.090(12) -0.002(8) 0.001(7) 0.012(6)
C163 0.061(8) 0.051(8) 0.060(9) 0.001(7) 0.005(7) -0.012(7)
C164 0.089(13) 0.082(13) 0.081(13) -0.002(10) 0.000(10) 0.043(11)

loop_
_atom_type_symbol
_atom_type_description
_atom_type_scat_dispersion_real
_atom_type_scat_dispersion_imag
_atom_type_scat_source
C C 0.0181 0.0091 'International Tables Vol C Tables 4.2.6.8 and 6.1.1.4'
H H 0.0000 0.0000 'International Tables Vol C Tables 4.2.6.8 and 6.1.1.4'
N N 0.0311 0.0180 'International Tables Vol C Tables 4.2.6.8 and 6.1.1.4'
O O 0.0492 0.0322 'International Tables Vol C Tables 4.2.6.8 and 6.1.1.4'
Zn Zn -1.5491 0.6778 'International Tables Vol C Tables 4.2.6.8 and 6.1.1.4'

loop_
_geom_angle_atom_site_label_1
_geom_angle_atom_site_label_2
_geom_angle_atom_site_label_3
_geom_angle
_geom_angle_site_symmetry_1
_geom_angle_site_symmetry_3
_geom_angle_publ_flag
O8 Zn1 O1 111.5(4) 4_455 . ?
O8 Zn1 O4 110.0(3) 4_455 1_565 ?
O1 Zn1 O4 124.8(4) . 1_565 ?
O8 Zn1 O9 99.6(4) 4_455 . ?
O1 Zn1 O9 105.5(4) . . ?
O4 Zn1 O9 101.7(4) 1_565 . ?
O2 Zn2 O3 125.5(4) . 1_565 ?
O2 Zn2 O5 114.8(4) . . ?
O3 Zn2 O5 109.6(4) 1_565 . ?
O2 Zn2 O10 105.9(4) . . ?
O3 Zn2 O10 97.6(4) 1_565 . ?
O5 Zn2 O10 97.6(4) . . ?
O2 Zn2 O6 90.5(4) . . ?
O3 Zn2 O6 87.4(3) 1_565 . ?
O5 Zn2 O6 58.1(3) . . ?
O10 Zn2 O6 155.1(3) . . ?
O17 Zn3 O16 110.6(4) . 1_545 ?
O17 Zn3 O13 109.2(4) . . ?
O16 Zn3 O13 126.9(4) 1_545 . ?
O17 Zn3 O12 102.2(4) . . ?
O16 Zn3 O12 100.9(4) 1_545 . ?
O13 Zn3 O12 103.6(4) . . ?
O15 Zn4 O14 129.5(4) 1_545 . ?
O15 Zn4 O20 113.2(5) 1_545 4 ?
O14 Zn4 O20 111.0(4) . 4 ?
O15 Zn4 O11 97.4(4) 1_545 . ?
O14 Zn4 O11 100.3(4) . . ?
O20 Zn4 O11 97.2(4) 4 . ?
O15 Zn4 O19 90.4(4) 1_545 4 ?
O14 Zn4 O19 92.3(4) . 4 ?
O20 Zn4 O19 58.6(4) 4 4 ?
O11 Zn4 O19 155.6(4) . 4 ?
O15 Zn4 C70 103.5(4) 1_545 4 ?
O14 Zn4 C70 102.7(4) . 4 ?
O20 Zn4 C70 29.6(4) 4 4 ?
O11 Zn4 C70 126.7(4) . 4 ?
O19 Zn4 C70 29.1(4) 4 4 ?
C1 O1 Zn1 132.5(8) . . ?
C1 O2 Zn2 129.4(7) . . ?
C14 O3 Zn2 133.3(8) . 1_545 ?
C14 O4 Zn1 130.8(7) . 1_545 ?
C15 O5 Zn2 100.4(8) . . ?
C15 O6 Zn2 80.3(7) . . ?
C28 O8 Zn1 114.0(7) . 4 ?
C29 O9 Zn1 128.7(8) . . ?
C29 O10 Zn2 135.1(9) . . ?
C42 O11 Zn4 138.1(9) . . ?
C42 O12 Zn3 126.6(8) . . ?
C43 O13 Zn3 132.5(8) . . ?
C43 O14 Zn4 126.1(7) . . ?
C56 O15 Zn4 130.3(8) . 1_565 ?
C56 O16 Zn3 125.5(8) . 1_565 ?
C57 O17 Zn3 111.7(9) . . ?
C70 O19 Zn4 79.5(7) . 4_455 ?
C70 O20 Zn4 99.1(7) . 4_455 ?
O1 C1 O2 124.4(9) . . ?
O1 C1 C2 119.9(9) . . ?
O2 C1 C2 115.8(9) . . ?
C7 C2 C3 119.6(10) . . ?
C7 C2 C1 121.7(10) . . ?
C3 C2 C1 118.7(9) . . ?
C4 C3 C2 118.9(10) . . ?
C3 C4 C5 121.9(11) . . ?
C4 C5 C6 118.2(9) . . ?
C4 C5 C8 121.5(10) . . ?
C6 C5 C8 120.3(9) . . ?
C7 C6 C5 120.2(9) . . ?
C6 C7 C2 121.2(10) . . ?
C13 C8 C9 116.9(9) . . ?
C13 C8 C5 122.2(9) . . ?
C9 C8 C5 121.0(9) . . ?
C10 C9 C8 122.1(10) . . ?
C9 C10 C11 118.2(10) . . ?
C12 C11 C10 118.5(9) . . ?
C12 C11 C14 123.8(10) . . ?
C10 C11 C14 117.6(10) . . ?
C11 C12 C13 122.5(10) . . ?
C12 C13 C8 121.9(10) . . ?
O4 C14 O3 125.0(10) . . ?
O4 C14 C11 120.3(10) . . ?
O3 C14 C11 114.7(9) . . ?
O5 C15 O6 120.7(11) . . ?
O5 C15 C16 119.7(11) . . ?
O6 C15 C16 119.4(12) . . ?
C21 C16 C17 116.5(11) . . ?
C21 C16 C15 120.9(12) . . ?
C17 C16 C15 122.6(12) . . ?
C16 C17 C18 123.1(13) . . ?
C17 C18 C19 120.8(13) . . ?
C20 C19 C18 116.0(11) . . ?
C20 C19 C22 121.4(12) . . ?
C18 C19 C22 122.6(11) . . ?
C19 C20 C21 121.1(14) . . ?
C16 C21 C20 122.4(13) . . ?
C27 C22 C23 114.3(11) . . ?
C27 C22 C19 123.7(12) . . ?
C23 C22 C19 122.0(11) . . ?
C24 C23 C22 122.9(13) . . ?
C25 C24 C23 119.0(13) . . ?
C26 C25 C24 119.0(12) . . ?
C26 C25 C28 123.0(12) . . ?
C24 C25 C28 118.0(13) . . ?
C25 C26 C27 121.0(13) . . ?
C26 C27 C22 123.6(13) . . ?
O7 C28 O8 120.4(10) . . ?
O7 C28 C25 125.6(13) . . ?
O8 C28 C25 113.7(11) . . ?
O10 C29 O9 127.2(13) . . ?
O10 C29 C30 118.0(11) . . ?
O9 C29 C30 114.7(11) . . ?
C35 C30 C31 118.1(14) . . ?
C35 C30 C29 118.7(13) . . ?
C31 C30 C29 123.2(11) . . ?
C30 C31 C32 121.9(13) . . ?
C31 C32 C33 122.4(13) . . ?
C34 C33 C32 114.4(14) . . ?
C34 C33 C36 122.3(12) . . ?
C32 C33 C36 123.2(11) . . ?
C33 C34 C35 123.2(14) . . ?
C30 C35 C34 120.0(14) . . ?
C37 C36 C41 115.8(13) . . ?
C37 C36 C33 121.5(12) . . ?
C41 C36 C33 122.6(12) . . ?
C36 C37 C38 121.3(13) . . ?
C39 C38 C37 119.8(14) . . ?
C40 C39 C38 118.8(14) . . ?
C40 C39 C42 121.9(12) . . ?
C38 C39 C42 119.2(12) . . ?
C41 C40 C39 122.4(14) . . ?
C40 C41 C36 121.7(14) . . ?
O12 C42 O11 124.5(12) . . ?
O12 C42 C39 121.6(11) . . ?
O11 C42 C39 113.8(11) . . ?
O13 C43 O14 122.7(11) . . ?
O13 C43 C44 119.3(12) . . ?
O14 C43 C44 118.0(11) . . ?
C45 C44 C49 119.9(11) . . ?
C45 C44 C43 120.7(11) . . ?
C49 C44 C43 119.2(11) . . ?
C44 C45 C46 121.0(12) . . ?
C47 C46 C45 119.6(12) . . ?
C46 C47 C48 118.6(10) . . ?
C46 C47 C50 120.9(11) . . ?
C48 C47 C50 120.4(10) . . ?
C49 C48 C47 123.1(12) . . ?
C48 C49 C44 117.6(12) . . ?
C55 C50 C51 118.3(10) . . ?
C55 C50 C47 121.6(11) . . ?
C51 C50 C47 120.0(10) . . ?
C52 C51 C50 120.2(10) . . ?
C51 C52 C53 120.6(10) . . ?
C54 C53 C52 117.2(11) . . ?
C54 C53 C56 122.4(10) . . ?
C52 C53 C56 120.3(10) . . ?
C53 C54 C55 122.0(12) . . ?
C50 C55 C54 121.7(11) . . ?
O15 C56 O16 126.8(11) . . ?
O15 C56 C53 115.7(9) . . ?
O16 C56 C53 117.4(10) . . ?
O18 C57 O17 122.2(13) . . ?
O18 C57 C58 121.4(13) . . ?
O17 C57 C58 116.4(13) . . ?
C63 C58 C59 117.5(11) . . ?
C63 C58 C57 119.9(11) . . ?
C59 C58 C57 122.5(12) . . ?
C60 C59 C58 121.8(14) . . ?
C61 C60 C59 119.8(13) . . ?
C60 C61 C62 119.7(12) . . ?
C60 C61 C64 119.6(12) . . ?
C62 C61 C64 120.5(12) . . ?
C63 C62 C61 120.4(13) . . ?
C58 C63 C62 120.7(13) . . ?
C69 C64 C65 116.5(11) . . ?
C69 C64 C61 121.7(12) . . ?
C65 C64 C61 121.8(12) . . ?
C66 C65 C64 123.0(13) . . ?
C65 C66 C67 119.5(13) . . ?
C68 C67 C66 118.5(12) . . ?
C68 C67 C70 121.9(12) . . ?
C66 C67 C70 119.6(11) . . ?
C67 C68 C69 120.7(13) . . ?
C64 C69 C68 121.7(12) . . ?
O19 C70 O20 122.8(10) . . ?
O19 C70 C67 120.6(12) . . ?
O20 C70 C67 116.6(10) . . ?
O19 C70 Zn4 71.4(6) . 4_455 ?
O20 C70 Zn4 51.4(6) . 4_455 ?
C67 C70 Zn4 168.0(10) . 4_455 ?
O21 Zn5 O24 126.3(4) . 1_545 ?
O21 Zn5 O29 111.6(4) . . ?
O24 Zn5 O29 110.4(4) 1_545 . ?
O21 Zn5 O26 101.6(4) . . ?
O24 Zn5 O26 103.5(4) 1_545 . ?
O29 Zn5 O26 98.7(4) . . ?
O22 Zn6 O23 128.6(4) . 1_545 ?
O22 Zn6 O32 109.3(4) . 4_545 ?
O23 Zn6 O32 115.1(4) 1_545 4_545 ?
O22 Zn6 O25 98.5(4) . . ?
O23 Zn6 O25 100.0(4) 1_545 . ?
O32 Zn6 O25 97.7(4) 4_545 . ?
O22 Zn6 O31 90.7(4) . 4_545 ?
O23 Zn6 O31 91.7(4) 1_545 4_545 ?
O32 Zn6 O31 57.8(4) 4_545 4_545 ?
O25 Zn6 O31 155.5(4) . 4_545 ?
O22 Zn6 C112 99.6(5) . 4_545 ?
O23 Zn6 C112 105.8(4) 1_545 4_545 ?
O32 Zn6 C112 30.0(4) 4_545 4_545 ?
O25 Zn6 C112 127.6(4) . 4_545 ?
O31 Zn6 C112 27.9(4) 4_545 4_545 ?
O37 Zn7 O36 109.5(4) . 1_545 ?
O37 Zn7 O33 112.2(4) . . ?
O36 Zn7 O33 127.7(4) 1_545 . ?
O37 Zn7 O27 99.2(4) . . ?
O36 Zn7 O27 102.0(4) 1_545 . ?
O33 Zn7 O27 101.2(4) . . ?
O34 Zn8 O35 125.3(4) . 1_545 ?
O34 Zn8 O40 110.6(4) . 4_545 ?
O35 Zn8 O40 113.7(4) 1_545 4_545 ?
O34 Zn8 O28 106.8(4) . . ?
O35 Zn8 O28 99.2(4) 1_545 . ?
O40 Zn8 O28 95.6(4) 4_545 . ?
O34 Zn8 O39 92.1(4) . 4_545 ?
O35 Zn8 O39 85.8(4) 1_545 4_545 ?
O40 Zn8 O39 57.7(4) 4_545 4_545 ?
O28 Zn8 O39 151.9(4) . 4_545 ?
O34 Zn8 C140 103.1(4) . 4_545 ?
O35 Zn8 C140 100.0(4) 1_545 4_545 ?
O40 Zn8 C140 29.6(4) 4_545 4_545 ?
O28 Zn8 C140 124.7(4) . 4_545 ?
O39 Zn8 C140 28.1(4) 4_545 4_545 ?
C71 O21 Zn5 132.3(9) . . ?
C71 O22 Zn6 129.6(8) . . ?
C84 O23 Zn6 128.6(8) . 1_565 ?
C84 O24 Zn5 127.9(7) . 1_565 ?
C85 O25 Zn6 136.3(9) . . ?
C85 O26 Zn5 127.9(9) . . ?
C98 O27 Zn7 131.6(8) . . ?
C98 O28 Zn8 130.1(9) . . ?
C99 O29 Zn5 106.6(9) . . ?
C112 O31 Zn6 79.6(10) . 4_445 ?
C112 O32 Zn6 101.2(9) . 4_445 ?
C113 O33 Zn7 130.9(8) . . ?
C113 O34 Zn8 127.1(7) . . ?
C126 O35 Zn8 133.0(8) . 1_565 ?
C126 O36 Zn7 126.7(7) . 1_565 ?
C127 O37 Zn7 109.3(9) . . ?
C140 O39 Zn8 81.1(8) . 4_445 ?
C140 O40 Zn8 101.2(8) . 4_445 ?
O22 C71 O21 122.2(11) . . ?
O22 C71 C72 120.0(11) . . ?
O21 C71 C72 117.8(11) . . ?
C73 C72 C77 117.9(10) . . ?
C73 C72 C71 122.1(12) . . ?
C77 C72 C71 119.9(11) . . ?
C74 C73 C72 121.3(11) . . ?
C73 C74 C75 121.5(12) . . ?
C76 C75 C74 118.0(10) . . ?
C76 C75 C78 120.8(10) . . ?
C74 C75 C78 121.1(10) . . ?
C77 C76 C75 119.5(11) . . ?
C76 C77 C72 121.8(11) . . ?
C83 C78 C79 119.3(10) . . ?
C83 C78 C75 120.3(10) . . ?
C79 C78 C75 120.4(10) . . ?
C78 C79 C80 119.8(11) . . ?
C81 C80 C79 120.7(11) . . ?
C80 C81 C82 120.9(10) . . ?
C80 C81 C84 122.5(11) . . ?
C82 C81 C84 116.7(10) . . ?
C81 C82 C83 118.3(10) . . ?
C78 C83 C82 121.1(10) . . ?
O23 C84 O24 126.5(10) . . ?
O23 C84 C81 119.4(10) . . ?
O24 C84 C81 114.1(10) . . ?
O25 C85 O26 123.5(13) . . ?
O25 C85 C86 117.4(10) . . ?
O26 C85 C86 119.1(11) . . ?
C87 C86 C91 118.7(13) . . ?
C87 C86 C85 121.8(11) . . ?
C91 C86 C85 119.3(12) . . ?
C86 C87 C88 119.6(13) . . ?
C89 C88 C87 124.6(13) . . ?
C88 C89 C90 115.6(13) . . ?
C88 C89 C92 123.4(13) . . ?
C90 C89 C92 120.7(13) . . ?
C91 C90 C89 121.0(15) . . ?
C90 C91 C86 119.3(14) . . ?
C97 C92 C93 116.3(15) . . ?
C97 C92 C89 122.8(13) . . ?
C93 C92 C89 120.8(14) . . ?
C94 C93 C92 120.5(16) . . ?
C95 C94 C93 121.8(15) . . ?
C96 C95 C94 117.7(15) . . ?
C96 C95 C98 122.2(14) . . ?
C94 C95 C98 120.1(13) . . ?
C95 C96 C97 122.0(13) . . ?
C92 C97 C96 121.5(13) . . ?
O28 C98 O27 124.0(12) . . ?
O28 C98 C95 118.6(12) . . ?
O27 C98 C95 117.3(12) . . ?
O30 C99 O29 124.1(13) . . ?
O30 C99 C100 118.5(16) . . ?
O29 C99 C100 117.4(15) . . ?
C105 C100 C101 118.1(13) . . ?
C105 C100 C99 119.8(15) . . ?
C101 C100 C99 122.1(15) . . ?
C100 C101 C102 121.8(15) . . ?
C103 C102 C101 121.6(16) . . ?
C102 C103 C104 116.8(13) . . ?
C102 C103 C106 124.3(14) . . ?
C104 C103 C106 118.9(13) . . ?
C103 C104 C105 119.9(15) . . ?
C100 C105 C104 121.6(16) . . ?
C111 C106 C107 116.5(13) . . ?
C111 C106 C103 120.4(13) . . ?
C107 C106 C103 122.9(14) . . ?
C108 C107 C106 122.0(15) . . ?
C107 C108 C109 120.7(14) . . ?
C110 C109 C108 120.0(12) . . ?
C110 C109 C112 120.5(14) . . ?
C108 C109 C112 119.5(13) . . ?
C109 C110 C111 120.8(13) . . ?
C106 C111 C110 119.9(13) . . ?
O31 C112 O32 121.2(15) . . ?
O31 C112 C109 122.7(15) . . ?
O32 C112 C109 116.2(13) . . ?
O31 C112 Zn6 72.5(9) . 4_445 ?
O32 C112 Zn6 48.9(7) . 4_445 ?
C109 C112 Zn6 164.2(11) . 4_445 ?
O33 C113 O34 125.7(9) . . ?
O33 C113 C114 119.9(10) . . ?
O34 C113 C114 114.4(9) . . ?
C115 C114 C119 119.8(11) . . ?
C115 C114 C113 121.5(10) . . ?
C119 C114 C113 118.6(10) . . ?
C114 C115 C116 121.3(11) . . ?
C115 C116 C117 119.4(10) . . ?
C118 C117 C116 118.4(9) . . ?
C118 C117 C120 121.4(9) . . ?
C116 C117 C120 120.2(10) . . ?
C119 C118 C117 120.6(10) . . ?
C114 C119 C118 120.6(10) . . ?
C125 C120 C121 119.0(9) . . ?
C125 C120 C117 119.8(9) . . ?
C121 C120 C117 121.3(9) . . ?
C122 C121 C120 120.6(10) . . ?
C123 C122 C121 120.2(10) . . ?
C122 C123 C124 118.9(9) . . ?
C122 C123 C126 119.6(9) . . ?
C124 C123 C126 121.5(10) . . ?
C125 C124 C123 121.9(10) . . ?
C124 C125 C120 119.4(10) . . ?
O36 C126 O35 126.1(10) . . ?
O36 C126 C123 117.9(10) . . ?
O35 C126 C123 116.0(10) . . ?
O38 C127 O37 121.0(12) . . ?
O38 C127 C128 121.2(15) . . ?
O37 C127 C128 117.8(13) . . ?
C129 C128 C133 118.7(13) . . ?
C129 C128 C127 120.5(13) . . ?
C133 C128 C127 120.3(14) . . ?
C128 C129 C130 120.5(15) . . ?
C129 C130 C131 120.4(14) . . ?
C132 C131 C130 118.1(13) . . ?
C132 C131 C134 121.9(14) . . ?
C130 C131 C134 119.7(13) . . ?
C131 C132 C133 120.2(14) . . ?
C132 C133 C128 121.5(15) . . ?
C139 C134 C135 119.0(13) . . ?
C139 C134 C131 119.8(14) . . ?
C135 C134 C131 121.2(14) . . ?
C134 C135 C136 120.3(13) . . ?
C137 C136 C135 121.2(14) . . ?
C136 C137 C138 119.2(12) . . ?
C136 C137 C140 122.1(13) . . ?
C138 C137 C140 118.7(13) . . ?
C139 C138 C137 118.7(15) . . ?
C134 C139 C138 121.5(16) . . ?
O39 C140 O40 120.0(11) . . ?
O39 C140 C137 121.0(14) . . ?
O40 C140 C137 119.0(12) . . ?
O39 C140 Zn8 70.8(7) . 4_445 ?
O40 C140 Zn8 49.3(5) . 4_445 ?
C137 C140 Zn8 168.1(11) . 4_445 ?
C210 N20 C212 125(2) . . ?
C210 N20 C211 115(2) . . ?
C212 N20 C211 120(2) . . ?
O56 C210 N20 129(2) . . ?
C199 N16 C198 129(4) . . ?
C199 N16 C200 121(3) . . ?
C198 N16 C200 108(3) . . ?
N16 C198 O52 108(4) . . ?
C192 N14 C193 117.8(18) . . ?
C192 N14 C194 123.9(16) . . ?
C193 N14 C194 118.0(16) . . ?
O50 C192 N14 124.4(19) . . ?
C165 N5 C166 122.0(17) . . ?
C165 N5 C167 124.1(17) . . ?
C166 N5 C167 113.1(18) . . ?
O41 C165 N5 121.8(18) . . ?
C204 N18 C205 123.6(15) . . ?
C204 N18 C206 119.8(14) . . ?
C205 N18 C206 116.5(15) . . ?
O54 C204 N18 124.5(17) . . ?
C168 N6 C170 119(2) . . ?
C168 N6 C169 120(2) . . ?
C170 N6 C169 120(2) . . ?
O42 C168 N6 122(2) . . ?
C189 N13 C191 120(2) . . ?
C189 N13 C190 118(2) . . ?
C191 N13 C190 121(2) . . ?
O49 C189 N13 127(2) . . ?
C171 N7 C172 119.6(18) . . ?
C171 N7 C173 119.9(17) . . ?
C172 N7 C173 120(2) . . ?
O43 C171 N7 124.7(17) . . ?
C195 N15 C197 131(5) . . ?
C195 N15 C196 114(4) . . ?
C197 N15 C196 115(3) . . ?
N15 C195 O51 129(5) . . ?
C174 N8 C175 116.3(15) . . ?
C174 N8 C176 120.5(17) . . ?
C175 N8 C176 123.2(18) . . ?
O44 C174 N8 130.1(19) . . ?
C201 N17 C202 120.3(13) . . ?
C201 N17 C203 116.5(13) . . ?
C202 N17 C203 123.1(14) . . ?
O53 C201 N17 123.2(13) . . ?
C177 N9 C179 101(3) . . ?
C177 N9 C178 126(4) . . ?
C179 N9 C178 130(3) . . ?
O45 C177 N9 118(4) . . ?
C207 N19 C209 124(3) . . ?
C207 N19 C208 122(2) . . ?
C209 N19 C208 113(3) . . ?
O55 C207 N19 122(3) . . ?
C180 N10 C181 119.5(16) . . ?
C180 N10 C182 122.5(15) . . ?
C181 N10 C182 117.9(17) . . ?
O46 C180 N10 122.6(16) . . ?
C183 N11 C185 117(3) . . ?
C183 N11 C184 118(3) . . ?
C185 N11 C184 125(2) . . ?
O47 C183 N11 120(3) . . ?
C186 N12 C188 118.5(17) . . ?
C186 N12 C187 112.4(19) . . ?
C188 N12 C187 129(2) . . ?
O48 C186 N12 130(2) . . ?
C145 N1 C141 121.4(15) . . ?
C145 N1 C146 120.3(16) . . ?
C141 N1 C146 118.3(15) . . ?
C149 N2 C150 120.5(15) . . ?
C149 N2 C152 121.7(15) . . ?
C150 N2 C152 117.8(16) . . ?
N1 C141 C142 118.2(18) . . ?
C143 C142 C141 121.6(18) . . ?
C142 C143 C144 117.0(15) . . ?
C142 C143 C147 123.7(15) . . ?
C144 C143 C147 119.3(14) . . ?
C145 C144 C143 118.8(16) . . ?
N1 C145 C144 122.8(18) . . ?
C151 C147 C148 117.2(15) . . ?
C151 C147 C143 123.6(15) . . ?
C148 C147 C143 119.2(14) . . ?
C149 C148 C147 119.8(16) . . ?
C148 C149 N2 122.4(16) . . ?
N2 C150 C151 119.3(17) . . ?
C150 C151 C147 120.6(16) . . ?
C157 N3 C153 120.7(13) . . ?
C157 N3 C158 119.2(13) . . ?
C153 N3 C158 120.2(12) . . ?
C161 N4 C162 121.6(14) . . ?
C161 N4 C164 119.5(15) . . ?
C162 N4 C164 118.9(14) . . ?
N3 C153 C154 117.6(13) . . ?
C155 C154 C153 122.4(14) . . ?
C154 C155 C156 116.6(14) . . ?
C154 C155 C159 121.0(13) . . ?
C156 C155 C159 122.4(13) . . ?
C157 C156 C155 121.4(14) . . ?
C156 C157 N3 121.3(16) . . ?
C160 C159 C163 116.2(14) . . ?
C160 C159 C155 123.3(12) . . ?
C163 C159 C155 120.4(13) . . ?
C161 C160 C159 120.5(15) . . ?
N4 C161 C160 121.0(15) . . ?
N4 C162 C163 121.3(14) . . ?
C162 C163 C159 119.4(14) . . ?

loop_
_geom_bond_atom_site_label_1
_geom_bond_atom_site_label_2
_geom_bond_distance
_geom_bond_site_symmetry_2
_geom_bond_publ_flag
Zn1 O8 1.928(6) 4_455 ?
Zn1 O1 1.935(8) . ?
Zn1 O4 1.945(7) 1_565 ?
Zn1 O9 1.988(9) . ?
Zn2 O2 1.956(8) . ?
Zn2 O3 1.964(8) 1_565 ?
Zn2 O5 1.971(8) . ?
Zn2 O10 1.995(10) . ?
Zn2 O6 2.399(9) . ?
Zn3 O17 1.923(9) . ?
Zn3 O16 1.939(8) 1_545 ?
Zn3 O13 1.966(8) . ?
Zn3 O12 1.994(9) . ?
Zn4 O15 1.938(9) 1_545 ?
Zn4 O14 1.938(7) . ?
Zn4 O20 2.000(8) 4 ?
Zn4 O11 2.009(9) . ?
Zn4 O19 2.437(9) 4 ?
Zn4 C70 2.528(12) 4 ?
O1 C1 1.263(13) . ?
O2 C1 1.284(13) . ?
O3 C14 1.260(13) . ?
O3 Zn2 1.964(8) 1_545 ?
O4 C14 1.245(13) . ?
O4 Zn1 1.944(7) 1_545 ?
O5 C15 1.235(16) . ?
O6 C15 1.243(16) . ?
O7 C28 1.236(16) . ?
O8 C28 1.341(17) . ?
O8 Zn1 1.929(6) 4 ?
O9 C29 1.269(15) . ?
O10 C29 1.216(15) . ?
O11 C42 1.292(14) . ?
O12 C42 1.215(15) . ?
O13 C43 1.233(15) . ?
O14 C43 1.272(15) . ?
O15 C56 1.251(14) . ?
O15 Zn4 1.938(9) 1_565 ?
O16 C56 1.271(14) . ?
O16 Zn3 1.939(8) 1_565 ?
O17 C57 1.243(17) . ?
O18 C57 1.215(18) . ?
O19 C70 1.249(15) . ?
O19 Zn4 2.437(9) 4_455 ?
O20 C70 1.263(16) . ?
O20 Zn4 2.000(8) 4_455 ?
C1 C2 1.484(12) . ?
C2 C7 1.370(15) . ?
C2 C3 1.413(15) . ?
C3 C4 1.369(15) . ?
C4 C5 1.384(15) . ?
C5 C6 1.412(14) . ?
C5 C8 1.475(12) . ?
C6 C7 1.365(15) . ?
C8 C13 1.393(15) . ?
C8 C9 1.404(14) . ?
C9 C10 1.384(14) . ?
C10 C11 1.452(13) . ?
C11 C12 1.343(15) . ?
C11 C14 1.475(13) . ?
C12 C13 1.358(13) . ?
C15 C16 1.495(15) . ?
C16 C21 1.34(2) . ?
C16 C17 1.359(19) . ?
C17 C18 1.362(18) . ?
C18 C19 1.387(17) . ?
C19 C20 1.377(18) . ?
C19 C22 1.462(14) . ?
C20 C21 1.383(19) . ?
C22 C27 1.373(17) . ?
C22 C23 1.397(18) . ?
C23 C24 1.391(17) . ?
C24 C25 1.381(18) . ?
C25 C26 1.338(19) . ?
C25 C28 1.472(15) . ?
C26 C27 1.371(15) . ?
C29 C30 1.499(18) . ?
C30 C35 1.36(2) . ?
C30 C31 1.362(17) . ?
C31 C32 1.374(19) . ?
C32 C33 1.395(17) . ?
C33 C34 1.379(19) . ?
C33 C36 1.431(19) . ?
C34 C35 1.41(3) . ?
C36 C37 1.406(18) . ?
C36 C41 1.418(18) . ?
C37 C38 1.41(2) . ?
C38 C39 1.379(19) . ?
C39 C40 1.37(2) . ?
C39 C42 1.476(19) . ?
C40 C41 1.34(2) . ?
C43 C44 1.468(16) . ?
C44 C45 1.389(16) . ?
C44 C49 1.421(17) . ?
C45 C46 1.415(16) . ?
C46 C47 1.389(16) . ?
C47 C48 1.401(16) . ?
C47 C50 1.479(14) . ?
C48 C49 1.392(15) . ?
C50 C55 1.363(16) . ?
C50 C51 1.414(15) . ?
C51 C52 1.383(15) . ?
C52 C53 1.429(15) . ?
C53 C54 1.368(17) . ?
C53 C56 1.478(15) . ?
C54 C55 1.380(18) . ?
C57 C58 1.477(16) . ?
C58 C63 1.390(19) . ?
C58 C59 1.41(2) . ?
C59 C60 1.389(16) . ?
C60 C61 1.367(19) . ?
C61 C62 1.401(19) . ?
C61 C64 1.490(15) . ?
C62 C63 1.393(17) . ?
C64 C69 1.386(18) . ?
C64 C65 1.391(19) . ?
C65 C66 1.375(19) . ?
C66 C67 1.399(18) . ?
C67 C68 1.383(17) . ?
C67 C70 1.475(16) . ?
C68 C69 1.388(17) . ?
C70 Zn4 2.528(12) 4_455 ?
Zn5 O21 1.930(9) . ?
Zn5 O24 1.940(8) 1_545 ?
Zn5 O29 1.944(8) . ?
Zn5 O26 1.993(9) . ?
Zn6 O22 1.941(8) . ?
Zn6 O23 1.945(8) 1_545 ?
Zn6 O32 1.955(8) 4_545 ?
Zn6 O25 2.011(9) . ?
Zn6 O31 2.469(10) 4_545 ?
Zn6 C112 2.546(17) 4_545 ?
Zn7 O37 1.897(7) . ?
Zn7 O36 1.950(7) 1_545 ?
Zn7 O33 1.955(8) . ?
Zn7 O27 1.979(9) . ?
Zn8 O34 1.936(8) . ?
Zn8 O35 1.966(9) 1_545 ?
Zn8 O40 1.972(7) 4_545 ?
Zn8 O28 1.986(9) . ?
Zn8 O39 2.441(10) 4_545 ?
Zn8 C140 2.554(13) 4_545 ?
O21 C71 1.282(14) . ?
O22 C71 1.250(14) . ?
O23 C84 1.243(14) . ?
O23 Zn6 1.945(8) 1_565 ?
O24 C84 1.290(14) . ?
O24 Zn5 1.940(8) 1_565 ?
O25 C85 1.246(15) . ?
O26 C85 1.257(14) . ?
O27 C98 1.286(16) . ?
O28 C98 1.270(16) . ?
O29 C99 1.26(2) . ?
O30 C99 1.24(2) . ?
O31 C112 1.211(18) . ?
O31 Zn6 2.469(10) 4_445 ?
O32 C112 1.296(18) . ?
O32 Zn6 1.955(8) 4_445 ?
O33 C113 1.215(14) . ?
O34 C113 1.315(14) . ?
O35 C126 1.259(14) . ?
O35 Zn8 1.966(9) 1_565 ?
O36 C126 1.250(14) . ?
O36 Zn7 1.950(7) 1_565 ?
O37 C127 1.287(19) . ?
O38 C127 1.264(18) . ?
O39 C140 1.218(17) . ?
O39 Zn8 2.441(10) 4_445 ?
O40 C140 1.285(17) . ?
O40 Zn8 1.972(7) 4_445 ?
C71 C72 1.466(14) . ?
C72 C73 1.380(17) . ?
C72 C77 1.399(18) . ?
C73 C74 1.348(16) . ?
C74 C75 1.414(16) . ?
C75 C76 1.390(16) . ?
C75 C78 1.489(14) . ?
C76 C77 1.382(13) . ?
C78 C83 1.366(16) . ?
C78 C79 1.389(16) . ?
C79 C80 1.391(15) . ?
C80 C81 1.344(16) . ?
C81 C82 1.393(15) . ?
C81 C84 1.513(13) . ?
C82 C83 1.400(13) . ?
C85 C86 1.466(18) . ?
C86 C87 1.350(17) . ?
C86 C91 1.430(19) . ?
C87 C88 1.39(2) . ?
C88 C89 1.344(19) . ?
C89 C90 1.43(2) . ?
C89 C92 1.448(19) . ?
C90 C91 1.38(2) . ?
C92 C97 1.38(2) . ?
C92 C93 1.42(2) . ?
C93 C94 1.39(2) . ?
C94 C95 1.37(2) . ?
C95 C96 1.363(18) . ?
C95 C98 1.455(19) . ?
C96 C97 1.39(2) . ?
C99 C100 1.529(16) . ?
C100 C105 1.33(2) . ?
C100 C101 1.35(2) . ?
C101 C102 1.36(2) . ?
C102 C103 1.359(19) . ?
C103 C104 1.38(2) . ?
C103 C106 1.456(18) . ?
C104 C105 1.400(19) . ?
C106 C111 1.40(2) . ?
C106 C107 1.43(2) . ?
C107 C108 1.345(19) . ?
C108 C109 1.40(2) . ?
C109 C110 1.33(2) . ?
C109 C112 1.49(2) . ?
C110 C111 1.436(15) . ?
C112 Zn6 2.546(17) 4_445 ?
C113 C114 1.506(14) . ?
C114 C115 1.368(16) . ?
C114 C119 1.373(16) . ?
C115 C116 1.380(15) . ?
C116 C117 1.410(15) . ?
C117 C118 1.396(15) . ?
C117 C120 1.493(11) . ?
C118 C119 1.373(15) . ?
C120 C125 1.403(15) . ?
C120 C121 1.406(14) . ?
C121 C122 1.395(12) . ?
C122 C123 1.385(15) . ?
C123 C124 1.396(14) . ?
C123 C126 1.489(13) . ?
C124 C125 1.378(14) . ?
C127 C128 1.486(17) . ?
C128 C129 1.37(2) . ?
C128 C133 1.39(2) . ?
C129 C130 1.395(17) . ?
C130 C131 1.43(2) . ?
C131 C132 1.37(2) . ?
C131 C134 1.487(17) . ?
C132 C133 1.392(19) . ?
C134 C139 1.36(2) . ?
C134 C135 1.38(2) . ?
C135 C136 1.400(18) . ?
C136 C137 1.35(2) . ?
C137 C138 1.41(2) . ?
C137 C140 1.477(15) . ?
C138 C139 1.402(17) . ?
C140 Zn8 2.554(13) 4_445 ?
O56 C210 1.20(2) . ?
N20 C210 1.23(3) . ?
N20 C212 1.45(3) . ?
N20 C211 1.50(3) . ?
O52 C198 1.42(5) . ?
N16 C199 1.40(4) . ?
N16 C198 1.40(5) . ?
N16 C200 1.53(4) . ?
O50 C192 1.237(9) . ?
N14 C192 1.334(9) . ?
N14 C193 1.42(2) . ?
N14 C194 1.48(2) . ?
O41 C165 1.236(9) . ?
N5 C165 1.333(9) . ?
N5 C166 1.446(7) . ?
N5 C167 1.447(7) . ?
O54 C204 1.237(9) . ?
N18 C204 1.333(9) . ?
N18 C205 1.447(7) . ?
N18 C206 1.447(7) . ?
O42 C168 1.237(9) . ?
N6 C168 1.333(9) . ?
N6 C170 1.447(7) . ?
N6 C169 1.448(7) . ?
O49 C189 1.239(9) . ?
N13 C189 1.335(9) . ?
N13 C191 1.448(7) . ?
N13 C190 1.448(7) . ?
O43 C171 1.240(8) . ?
N7 C171 1.336(9) . ?
N7 C172 1.449(7) . ?
N7 C173 1.449(7) . ?
O51 C195 1.27(3) . ?
N15 C195 1.24(4) . ?
N15 C197 1.36(3) . ?
N15 C196 1.65(5) . ?
O44 C174 1.239(9) . ?
N8 C174 1.335(9) . ?
N8 C175 1.447(7) . ?
N8 C176 1.448(7) . ?
O53 C201 1.239(8) . ?
N17 C201 1.333(9) . ?
N17 C202 1.447(7) . ?
N17 C203 1.447(7) . ?
O45 C177 1.24(4) . ?
N9 C177 1.37(4) . ?
N9 C179 1.38(4) . ?
N9 C178 1.41(4) . ?
O55 C207 1.21(3) . ?
N19 C207 1.34(3) . ?
N19 C209 1.39(3) . ?
N19 C208 1.41(3) . ?
O46 C180 1.237(9) . ?
N10 C180 1.335(9) . ?
N10 C181 1.447(7) . ?
N10 C182 1.448(7) . ?
O47 C183 1.29(3) . ?
N11 C183 1.36(3) . ?
N11 C185 1.43(3) . ?
N11 C184 1.46(3) . ?
O48 C186 1.239(9) . ?
N12 C186 1.333(9) . ?
N12 C188 1.446(7) . ?
N12 C187 1.446(7) . ?
N1 C145 1.32(2) . ?
N1 C141 1.36(2) . ?
N1 C146 1.464(19) . ?
N2 C149 1.36(2) . ?
N2 C150 1.38(2) . ?
N2 C152 1.45(2) . ?
C141 C142 1.39(2) . ?
C142 C143 1.38(2) . ?
C143 C144 1.43(2) . ?
C143 C147 1.46(2) . ?
C144 C145 1.36(2) . ?
C147 C151 1.40(2) . ?
C147 C148 1.44(2) . ?
C148 C149 1.33(2) . ?
C150 C151 1.38(2) . ?
N3 C157 1.364(19) . ?
N3 C153 1.366(17) . ?
N3 C158 1.500(17) . ?
N4 C161 1.30(2) . ?
N4 C162 1.33(2) . ?
N4 C164 1.535(18) . ?
C153 C154 1.40(2) . ?
C154 C155 1.381(17) . ?
C155 C156 1.397(18) . ?
C155 C159 1.450(19) . ?
C156 C157 1.33(2) . ?
C159 C160 1.400(19) . ?
C159 C163 1.422(19) . ?
C160 C161 1.38(2) . ?
C162 C163 1.37(2) . ?

loop_
_platon_squeeze_void_nr
_platon_squeeze_void_average_x
_platon_squeeze_void_average_y
_platon_squeeze_void_average_z
_platon_squeeze_void_volume
_platon_squeeze_void_count_electrons
_platon_squeeze_void_content
1 0.011 -0.077 -0.088 1071 323 ' '
2 -0.011 0.077 0.412 1072 322 ' '
3 0.150 0.167 0.189 7 1 ' '
4 0.489 0.923 0.412 1071 323 ' '
5 0.511 1.077 0.912 1072 323 ' '
6 0.350 0.167 0.689 7 1 ' '
7 0.650 0.833 0.189 7 1 ' '
8 0.850 0.833 0.689 7 1 ' '
